data_1566243
loop_
_publ_author_name
'Zhang, Lei'
'Ding, Qing-Rong'
'Yu, Yinghua'
'Cao, Changsheng'
'Zhang, Jian'

_publ_section_title
;
 Stepwise Assembly and Reversible Structure Transformation of Ligated
 Titanium Coated Bismuth-Oxo Cores: Shell Morphology Engineering for
 Enhanced Chemical Fixation of CO2
;
_journal_name_full 'Chemical Science'
_journal_paper_doi 10.1039/D1SC06847D
_journal_year 2022
_chemical_formula_moiety 'C210 H132 Bi38 O135 Ti6, 10(C3 H7 N O)'
_chemical_formula_sum 'C240 H202 Bi38 N10 O145 Ti6'
_chemical_formula_weight 13774.74
_space_group_crystal_system monoclinic
_space_group_IT_number 15
_space_group_name_Hall '-C 2yc'
_space_group_name_H-M_alt 'C 1 2/c 1'
_atom_sites_solution_hydrogens mixed
_atom_sites_solution_primary dual
_audit_creation_date 2021-04-01
_audit_creation_method
;
Olex2 1.2
(compiled 2017.08.10 svn.r3458 for OlexSys, GUI svn.r5381)
;
_audit_update_record
;
2021-08-20 deposited with the CCDC.	2022-02-01 downloaded from the CCDC.
;
_cell_angle_alpha 90
_cell_angle_beta 91.5690(10)
_cell_angle_gamma 90
_cell_formula_units_Z 4
_cell_length_a 31.6643(3)
_cell_length_b 33.3838(3)
_cell_length_c 35.4595(3)
_cell_measurement_reflns_used 74769
_cell_measurement_temperature 104.2(3)
_cell_measurement_theta_max 60.5800
_cell_measurement_theta_min 2.5300
_cell_volume 37469.3(6)
_computing_cell_refinement 'CrysAlisPro 1.171.40.59a (Rigaku OD, 2019)'
_computing_data_collection 'CrysAlisPro 1.171.40.59a (Rigaku OD, 2019)'
_computing_data_reduction 'CrysAlisPro 1.171.40.59a (Rigaku OD, 2019)'
_computing_molecular_graphics 'Olex2 (Dolomanov et al., 2009)'
_computing_publication_material 'Olex2 (Dolomanov et al., 2009)'
_computing_structure_refinement 'ShelXL (Sheldrick, 2015)'
_computing_structure_solution 'ShelXT (Sheldrick, 2015)'
_diffrn_ambient_environment N~2~
_diffrn_ambient_temperature 104.2(3)
_diffrn_detector 'Hybrid Pixel Array Detector'
_diffrn_detector_area_resol_mean 10.0000
_diffrn_detector_type HyPix
_diffrn_measured_fraction_theta_full 0.998
_diffrn_measured_fraction_theta_max 0.996
_diffrn_measurement_details
;
List of Runs (angles in degrees, time in seconds):

  # Type    Start    End  Width  t~exp~   \w     \q     \k     \f   Frames
#--------------------------------------------------------------------------
  1  \w     25.00  51.00   0.50    0.05    --   -1.56  57.00-115.00   52
  2  \w    -14.00  67.00   0.50    0.05    --   -1.56  38.00-150.00  162
  3  \w     77.00 143.00   0.50    0.17    --   72.34  57.00-115.00  132
  4  \w     81.00 142.00   0.50    0.17    --   72.34 125.00  90.00  122
  5  \w      0.00  62.00   0.50    0.17    --   72.34 -57.00 103.00  124
  6  \w     -2.00  23.00   0.50    0.17    --   72.34 -19.00 150.00   50
  7  \w      0.00  43.00   0.50    0.17    --   72.34 -38.00 150.00   86
  8  \w     -3.00  25.00   0.50    0.17    --   72.34 -19.00   0.00   56
  9  \w     -1.00  25.00   0.50    0.17    --   72.34 -38.00 -90.00   52
 10  \w    -73.00 -33.00   0.50    0.05    --   -1.56 -57.00 103.00   80
 11  \w    -90.00 -65.00   0.50    0.17    --  -75.46 -57.00 103.00   50
 12  \w    -26.00  -1.00   0.50    0.17    --  -75.46  19.00   0.00   50
 13  \w    -25.00   0.00   0.50    0.17    --  -75.46  19.00 -30.00   50
 14  \w    -42.00  -2.00   0.50    0.17    --  -75.46  38.00  30.00   80
 15  \w    -26.00   0.00   0.50    0.17    --  -75.46  19.00  90.00   52
 16  \w    -30.00  -5.00   0.50    0.17    --  -75.46  38.00  60.00   50
 17  \w    -39.00 -14.00   0.50    0.17    --  -75.46  38.00   0.00   50
 18  \w    -55.00  -5.00   0.50    0.17    --  -75.46  57.00  30.00  100
 19  \w    -63.00  -3.00   0.50    0.17    --  -75.46  57.00-115.00  120
 20  \w    -62.00  -6.00   0.50    0.17    --  -75.46  57.00-180.00  112
;
_diffrn_measurement_device 'four-circle diffractometer'
_diffrn_measurement_device_type 'ROD, Synergy Custom system, HyPix'
_diffrn_measurement_method '\w scans'
_diffrn_orient_matrix_type 'CrysAlisPro convention (1999,Acta A55,543-557)'
_diffrn_orient_matrix_UB_11 0.0045381000
_diffrn_orient_matrix_UB_12 0.0271614000
_diffrn_orient_matrix_UB_13 0.0276079000
_diffrn_orient_matrix_UB_21 0.0420484000
_diffrn_orient_matrix_UB_22 -0.0027572000
_diffrn_orient_matrix_UB_23 -0.0020889000
_diffrn_orient_matrix_UB_31 -0.0002619000
_diffrn_orient_matrix_UB_32 0.0294352000
_diffrn_orient_matrix_UB_33 -0.0256829000
_diffrn_radiation_monochromator mirror
_diffrn_radiation_probe x-ray
_diffrn_radiation_type GaK\a
_diffrn_radiation_wavelength 1.3405
_diffrn_reflns_av_R_equivalents 0.0907
_diffrn_reflns_av_unetI/netI 0.0572
_diffrn_reflns_Laue_measured_fraction_full 0.998
_diffrn_reflns_Laue_measured_fraction_max 0.996
_diffrn_reflns_limit_h_max 39
_diffrn_reflns_limit_h_min -38
_diffrn_reflns_limit_k_max 41
_diffrn_reflns_limit_k_min -34
_diffrn_reflns_limit_l_max 39
_diffrn_reflns_limit_l_min -44
_diffrn_reflns_number 139873
_diffrn_reflns_point_group_measured_fraction_full 0.998
_diffrn_reflns_point_group_measured_fraction_max 0.996
_diffrn_reflns_theta_full 53.543
_diffrn_reflns_theta_max 56.909
_diffrn_reflns_theta_min 2.711
_diffrn_source 'micro-focus metaljet'
_exptl_absorpt_coefficient_mu 24.973
_exptl_absorpt_correction_T_max 1.00000
_exptl_absorpt_correction_T_min 0.10351
_exptl_absorpt_correction_type multi-scan
_exptl_absorpt_process_details
;
CrysAlisPro 1.171.40.59a (Rigaku Oxford Diffraction, 2019)
Empirical absorption correction using spherical harmonics,
 implemented in SCALE3 ABSPACK scaling algorithm.
;
_exptl_crystal_colour yellow
_exptl_crystal_density_diffrn 2.442
_exptl_crystal_description rodlike
_exptl_crystal_F_000 24632
_exptl_crystal_size_max 0.3
_exptl_crystal_size_mid 0.1
_exptl_crystal_size_min 0.1
_refine_diff_density_max 10.941
_refine_diff_density_min -8.353
_refine_diff_density_rms 0.607
_refine_ls_extinction_method none
_refine_ls_goodness_of_fit_ref 1.029
_refine_ls_hydrogen_treatment mixed
_refine_ls_matrix_type full
_refine_ls_number_parameters 1840
_refine_ls_number_reflns 38190
_refine_ls_number_restraints 51
_refine_ls_restrained_S_all 1.030
_refine_ls_R_factor_all 0.0946
_refine_ls_R_factor_gt 0.0866
_refine_ls_shift/su_max 0.009
_refine_ls_shift/su_mean 0.000
_refine_ls_structure_factor_coef Fsqd
_refine_ls_weighting_details 'w=1/[\s^2^(Fo^2^)+(0.1890P)^2^+555.5760P] where P=(Fo^2^+2Fc^2^)/3'
_refine_ls_weighting_scheme calc
_refine_ls_wR_factor_gt 0.2288
_refine_ls_wR_factor_ref 0.2414
_reflns_Friedel_coverage 0.000
_reflns_number_gt 32395
_reflns_number_total 38190
_reflns_threshold_expression 'I > 2\s(I)'
_cod_data_source_file d1sc06847d2.cif
_cod_data_source_block PTC-280R
_cod_database_code 1566243
_shelx_shelxl_version_number 2018/1
_chemical_oxdiff_formula 'C H O N Ti Bi'
_shelx_space_group_comment
;
The symmetry employed for this shelxl refinement is uniquely defined
by the following loop, which should always be used as a source of
symmetry information in preference to the above space-group names.
They are only intended as comments.
;
_diffrn_oxdiff_digest_frames
;
019662b67d574167ad13547379fda1f311016308116
;
_reflns_odcompleteness_completeness 99.66
_reflns_odcompleteness_iscentric 1
_reflns_odcompleteness_theta 56.82
_olex2_refinement_description
;
1. Fixed Uiso
 At 1.2 times of:
  All C(H) groups
 At 1.5 times of:
  All C(H,H,H) groups, All O(H) groups
2. Restrained distances
 O01T-H01T
 0.85 with sigma of 0.01
 C02T-H01T
 1.845617 with sigma of 0.02
 Ti0K-H01T
 2.486344 with sigma of 0.02
3. Uiso/Uaniso restraints and constraints
C03S \\sim O98 \\sim O02A \\sim C42: within 3.8A with sigma of 0.01 and sigma
for terminal atoms of 0.02
Uanis(C3BA) \\sim Ueq: with sigma of 0.001 and sigma for terminal atoms of 0.002
Uanis(O98) \\sim Ueq: with sigma of 0.0001 and sigma for terminal atoms of
0.0002
Uanis(C90) = Uanis(C61)
Uanis(N51) = Uanis(C98)
Uanis(C42) = Uanis(C5CA) = Uanis(C1EA) = Uanis(C240) = Uanis(C7DA) = Uanis(C6CA)
Uanis(C03K) = Uanis(C7BA) = Uanis(C152) = Uanis(C7CA) = Uanis(C113) =
Uanis(C86) = Uanis(C5DA)
Uanis(C58) = Uanis(C108) = Uanis(C96) = Uanis(C8CA) = Uanis(C4DA) = Uanis(C97)
4.a Aromatic/amide H refined with riding coordinates:
 C02U(H02U), C02V(H02V), C2BA(H2BA), C1BA(H1BA), C92(H92), C3BA(H3BA),
 C03G(H03G), C042(H042), C04B(H04B), C04H(H04H), C04P(H04P), C04S(H04S),
 C04T(H04T), C04U(H04U), C05K(H05K), C065(H065), C06G(H06G), C06K(H06K),
 C49(H49), C57(H57), C59(H59), C60(H60), C61(H61), C62(H62), C65(H65), C66(H66),
  C72(H72), C74(H74), C75(H75), C76(H76), C77(H77), C78(H78), C80(H80),
 C85(H85), C88(H88), C90(H90), C97(H97), C96(H96), C8CA(H8CA), C4DA(H4DA),
 C99(H99), C1AA(H1AA), C56(H56), C9AA(H9AA), C4AA(H4AA), C0BA(H0BA), C82(H82),
 C0AA(H0AA), C5AA(H5AA), C7AA(H7AA), C5BA(H5BA), C5CA(H5CA), C1EA(H1EA),
 C240(H240), C7DA(H7DA), C0CA(H0CA), C87(H87), C152(H152), C7CA(H7CA),
 C113(H113), C5DA(H5DA), C6BA(H6BA), C3DA(H3DA), C9DA(H9DA), C9CA(H9CA)
4.b Fitted hexagon refined as free rotating group:
 C038(C2BA,C1BA,C92,C3BA,C4CA), C97(C58,C108,C96,C8CA,C4DA), C42(C5CA,C1EA,
 C240,C7DA,C6CA), C7BA(C152,C7CA,C113,C5DA,C86)
4.c Idealised Me refined as rotating group:
 C73(H73A,H73B,H73C), C93(H93A,H93B,H93C), C100(H10A,H10B,H10C), C2AA(H2AA,
 H2AB,H2AC), C3AA(H3AA,H3AB,H3AC), C4BA(H4BA,H4BB,H4BC), C1DA(H1DA,H1DB,H1DC),
 C0DA(H0DA,H0DB,H0DC), C0EA(H0EA,H0EB,H0EC), C98(H98A,H98B,H98C)
4.d Idealised tetrahedral OH refined as rotating group:
 O02O(H02O), O034(H034), O71(H71), O45(H45), O2DA(H2DA)
;
_olex2_submission_special_instructions 'No special instructions were received'
_oxdiff_exptl_absorpt_empirical_details
;
Empirical correction (ABSPACK) includes:
- Absorption correction using spherical harmonics
- Frame scaling
;
_oxdiff_exptl_absorpt_empirical_full_max 3.282
_oxdiff_exptl_absorpt_empirical_full_min 0.423

loop_
_space_group_symop_operation_xyz
'x, y, z'
'-x, y, -z+1/2'
'x+1/2, y+1/2, z'
'-x+1/2, y+1/2, -z+1/2'
'-x, -y, -z'
'x, -y, z-1/2'
'-x+1/2, -y+1/2, -z'
'x+1/2, -y+1/2, z-1/2'

loop_
_atom_site_label
_atom_site_type_symbol
_atom_site_fract_x
_atom_site_fract_y
_atom_site_fract_z
_atom_site_U_iso_or_equiv
_atom_site_adp_type
_atom_site_occupancy
_atom_site_site_symmetry_order
_atom_site_calc_flag
_atom_site_refinement_flags_posn
_atom_site_refinement_flags_adp
_atom_site_refinement_flags_occupancy
_atom_site_disorder_assembly
_atom_site_disorder_group
Bi01 Bi 0.69113(2) 0.37261(2) 0.45597(2) 0.02303(12) Uani 1 1 d . . . . .
Bi02 Bi 0.67900(2) 0.20332(2) 0.60708(2) 0.02244(12) Uani 1 1 d . . . . .
Bi03 Bi 0.65241(2) 0.30289(2) 0.63818(2) 0.02252(12) Uani 1 1 d . . . . .
Bi04 Bi 0.73244(2) 0.15427(2) 0.40069(2) 0.02453(12) Uani 1 1 d . . . . .
Bi05 Bi 0.72294(2) 0.36099(2) 0.36043(2) 0.02413(12) Uani 1 1 d . . . . .
Bi06 Bi 0.63915(2) 0.21776(2) 0.36430(2) 0.02348(12) Uani 1 1 d . . . . .
Bi07 Bi 0.66500(2) 0.39111(2) 0.57273(2) 0.02423(12) Uani 1 1 d . . . . .
Bi08 Bi 0.79814(2) 0.40890(2) 0.43718(2) 0.02477(12) Uani 1 1 d . . . . .
Bi09 Bi 0.74508(2) 0.25675(2) 0.32812(2) 0.02344(12) Uani 1 1 d . . . . .
Bi0A Bi 0.58916(2) 0.34501(2) 0.49898(2) 0.02502(12) Uani 1 1 d . . . . .
Bi0B Bi 0.60345(2) 0.14568(2) 0.53232(2) 0.02437(12) Uani 1 1 d . . . . .
Bi0C Bi 0.71155(2) 0.18554(2) 0.50658(2) 0.02616(13) Uani 1 1 d . . . . .
Bi0D Bi 0.57782(2) 0.25513(2) 0.56457(2) 0.02387(12) Uani 1 1 d . . . . .
Bi0E Bi 0.62653(2) 0.12974(2) 0.42694(2) 0.02520(13) Uani 1 1 d . . . . .
Bi0F Bi 0.61264(2) 0.32092(2) 0.39831(2) 0.02442(12) Uani 1 1 d . . . . .
Bi0G Bi 0.71393(2) 0.26005(2) 0.43460(2) 0.02616(13) Uani 1 1 d . . . . .
Bi0H Bi 0.72858(2) 0.07046(2) 0.46368(2) 0.02573(13) Uani 1 1 d . . . . .
Bi0I Bi 0.60457(2) 0.23194(2) 0.47297(2) 0.02608(13) Uani 1 1 d . . . . .
Bi0J Bi 0.68865(2) 0.28862(2) 0.53126(2) 0.04825(19) Uani 1 1 d . . . . .
Ti0K Ti 0.61376(7) 0.20875(7) 0.71808(6) 0.0255(5) Uani 1 1 d D . . . .
Ti0L Ti 0.62822(9) 0.48392(8) 0.42621(7) 0.0371(6) Uani 1 1 d . . . . .
Ti0M Ti 0.71623(10) 0.07900(9) 0.30316(8) 0.0407(6) Uani 1 1 d . . . . .
O00N O 0.6706(3) 0.2406(2) 0.4821(2) 0.0220(18) Uani 1 1 d . . . . .
O00O O 0.6308(3) 0.3327(3) 0.4542(2) 0.0262(19) Uani 1 1 d . . . . .
O00P O 0.7817(3) 0.1809(2) 0.5231(2) 0.0198(17) Uani 1 1 d . . . . .
O O 0.7103(3) 0.2236(2) 0.5593(2) 0.0224(18) Uani 1 1 d . . . . .
O00R O 0.6763(3) 0.3425(3) 0.3994(3) 0.027(2) Uani 1 1 d . . . . .
O00S O 0.7638(3) 0.3946(3) 0.4859(3) 0.029(2) Uani 1 1 d . . . . .
O0AA O 0.6684(3) 0.1454(3) 0.5526(2) 0.0253(19) Uani 1 1 d . . . . .
O00U O 0.7084(3) 0.2287(3) 0.3685(3) 0.0257(19) Uani 1 1 d . . . . .
O00V O 0.7464(3) 0.3738(3) 0.4151(3) 0.0257(19) Uani 1 1 d . . . . .
O00W O 0.6034(3) 0.2837(3) 0.5158(3) 0.0260(19) Uani 1 1 d . . . . .
O00X O 0.6914(3) 0.1175(3) 0.4387(3) 0.0272(19) Uani 1 1 d . . . . .
O00Y O 0.750000 0.250000 0.500000 0.040(4) Uani 1 2 d S T P . .
O2AA O 0.7568(3) 0.3022(3) 0.5569(3) 0.0256(19) Uani 1 1 d . . . . .
O010 O 0.6233(3) 0.1625(3) 0.4779(2) 0.0248(19) Uani 1 1 d . . . . .
O011 O 0.6096(3) 0.2089(3) 0.5327(3) 0.029(2) Uani 1 1 d . . . . .
O012 O 0.6362(3) 0.2626(3) 0.5905(2) 0.0227(18) Uani 1 1 d . . . . .
O1AA O 0.7462(3) 0.1960(2) 0.6313(2) 0.0224(18) Uani 1 1 d . . . . .
O014 O 0.6862(3) 0.3348(3) 0.5976(3) 0.028(2) Uani 1 1 d . . . . .
O015 O 0.6985(3) 0.2566(3) 0.6388(3) 0.028(2) Uani 1 1 d . . . . .
O016 O 0.6621(3) 0.1788(3) 0.4082(3) 0.0254(19) Uani 1 1 d . . . . .
O017 O 0.6361(3) 0.2620(3) 0.4078(3) 0.028(2) Uani 1 1 d . . . . .
O018 O 0.6087(3) 0.2003(3) 0.6613(2) 0.0266(19) Uani 1 1 d . . . . .
O019 O 0.7382(3) 0.1693(3) 0.7125(3) 0.035(2) Uani 1 1 d . . . . .
O01A O 0.7308(3) 0.3886(3) 0.5625(3) 0.0260(19) Uani 1 1 d . . . . .
O01B O 0.6540(3) 0.3576(3) 0.5234(3) 0.033(2) Uani 1 1 d . . . . .
O01C O 0.7822(3) 0.1857(3) 0.3153(3) 0.033(2) Uani 1 1 d . . . . .
O01D O 0.5836(3) 0.1854(3) 0.6041(3) 0.033(2) Uani 1 1 d . . . . .
O01E O 0.5541(3) 0.2137(3) 0.7136(3) 0.030(2) Uani 1 1 d . . . . .
O01F O 0.5994(4) 0.4315(3) 0.4363(3) 0.040(3) Uani 1 1 d . . . . .
O01G O 0.5757(4) 0.1918(3) 0.4025(3) 0.043(3) Uani 1 1 d . . . . .
O01H O 0.5648(3) 0.2792(3) 0.6379(3) 0.031(2) Uani 1 1 d . . . . .
O01I O 0.6752(3) 0.1979(3) 0.7087(3) 0.033(2) Uani 1 1 d . . . . .
O01J O 0.6190(4) 0.3831(3) 0.3437(3) 0.039(2) Uani 1 1 d . . . . .
O01K O 0.6911(3) 0.1190(3) 0.6397(3) 0.031(2) Uani 1 1 d . . . . .
O01L O 0.6889(3) 0.4490(3) 0.5269(3) 0.034(2) Uani 1 1 d . . . . .
O01M O 0.6742(3) 0.2167(3) 0.2906(3) 0.038(2) Uani 1 1 d . . . . .
O01O O 0.6713(3) 0.4532(3) 0.3979(3) 0.035(2) Uani 1 1 d . . . . .
O01P O 0.6452(4) 0.0458(4) 0.4154(4) 0.054(3) Uani 1 1 d . . . . .
O01Q O 0.6252(3) 0.2660(3) 0.7099(2) 0.0266(19) Uani 1 1 d . . . . .
O01R O 0.5272(3) 0.2282(3) 0.5024(3) 0.042(3) Uani 1 1 d . . . . .
O01T O 0.6108(3) 0.1541(3) 0.7317(3) 0.029(2) Uani 1 1 d D . . . .
H01T H 0.589(2) 0.1390(15) 0.728(4) 0.044 Uiso 1 1 d DR . . . .
O01U O 0.6205(3) 0.2216(3) 0.7695(3) 0.028(2) Uani 1 1 d . . . . .
O01W O 0.6006(3) 0.5130(3) 0.4635(3) 0.038(2) Uani 1 1 d . . . . .
O01X O 0.7231(4) 0.4398(3) 0.3596(3) 0.051(3) Uani 1 1 d . . . . .
O01Y O 0.7547(4) 0.1248(3) 0.3144(3) 0.045(3) Uani 1 1 d . . . . .
O01Z O 0.7544(5) 0.0266(4) 0.4036(3) 0.061(4) Uani 1 1 d . . . . .
O020 O 0.6677(4) 0.4666(3) 0.4695(3) 0.040(3) Uani 1 1 d . . . . .
O021 O 0.6568(4) 0.5301(3) 0.4104(3) 0.041(3) Uani 1 1 d . . . . .
O022 O 0.5236(3) 0.1631(4) 0.5148(4) 0.048(3) Uani 1 1 d . . . . .
O023 O 0.7312(3) 0.0622(3) 0.3560(3) 0.041(3) Uani 1 1 d . . . . .
O025 O 0.6125(4) 0.1358(4) 0.3493(3) 0.049(3) Uani 1 1 d . . . . .
O026 O 0.5874(4) 0.4889(3) 0.3859(3) 0.041(3) Uani 1 1 d . . . . .
O028 O 0.6180(4) 0.2888(3) 0.3295(3) 0.055(3) Uani 1 1 d . . . . .
O029 O 0.6236(4) 0.3323(3) 0.7170(3) 0.040(2) Uani 1 1 d . . . . .
O02A O 0.5943(4) 0.3653(4) 0.6188(5) 0.071(3) Uani 1 1 d . U . . .
O02E O 0.7568(4) 0.0411(3) 0.2880(3) 0.042(3) Uani 1 1 d . . . . .
C02F C 0.6429(4) 0.3033(4) 0.3074(4) 0.027(3) Uani 1 1 d . . . . .
O02G O 0.7087(4) 0.1047(3) 0.2558(3) 0.049(3) Uani 1 1 d . . . . .
O02H O 0.6708(4) 0.0437(3) 0.2934(3) 0.045(3) Uani 1 1 d . . . . .
N02I N 0.5007(4) 0.2887(4) 0.6621(3) 0.033(3) Uani 1 1 d . . . . .
O02L O 0.5065(4) 0.3220(4) 0.4873(3) 0.054(3) Uani 1 1 d . . . . .
C02M C 0.6667(4) 0.4713(4) 0.5061(4) 0.028(3) Uani 1 1 d . . . . .
O02O O 0.4299(5) 0.3351(4) 0.4680(4) 0.064(4) Uani 1 1 d . . . . .
H02O H 0.443884 0.355685 0.469791 0.096 Uiso 1 1 calc GR . . . .
O02P O 0.5453(4) 0.2100(4) 0.3496(4) 0.060(4) Uani 1 1 d . . . . .
C02T C 0.6408(4) 0.1338(5) 0.7529(4) 0.035(3) Uani 1 1 d D . . . .
C02U C 0.6569(6) 0.1085(5) 0.6512(5) 0.048(4) Uani 1 1 d . . . . .
H02U H 0.633627 0.124173 0.644519 0.057 Uiso 1 1 calc R . . . .
C02V C 0.6652(5) 0.2205(5) 0.2575(4) 0.036(3) Uani 1 1 d . . . . .
H02V H 0.686422 0.229672 0.242066 0.043 Uiso 1 1 calc R . . . .
C02Y C 0.5254(4) 0.1982(5) 0.6906(4) 0.032(3) Uani 1 1 d . . . . .
C02Z C 0.6983(4) 0.4651(6) 0.3734(4) 0.043(4) Uani 1 1 d . . . . .
C030 C 0.6104(5) 0.5242(4) 0.4983(4) 0.032(3) Uani 1 1 d . . . . .
C031 C 0.8898(5) 0.4879(4) 0.5017(4) 0.038(3) Uani 1 1 d . . . . .
O034 O 0.4552(5) 0.1359(4) 0.5451(5) 0.072(4) Uani 1 1 d . . . . .
H034 H 0.476890 0.134721 0.533115 0.108 Uiso 1 1 calc GR . . . .
C035 C 0.6267(4) 0.2548(4) 0.7891(4) 0.028(3) Uani 1 1 d . . . . .
C038 C 0.6417(4) 0.3350(5) 0.2409(4) 0.088(8) Uani 1 1 d . . . . .
C2BA C 0.6193(5) 0.3466(5) 0.2085(4) 0.087(8) Uani 1 1 d G . . . .
H2BA H 0.633080 0.359322 0.189056 0.104 Uiso 1 1 calc R . . . .
C1BA C 0.5761(5) 0.3391(5) 0.2052(4) 0.079(7) Uani 1 1 d G . . . .
H1BA H 0.561091 0.346892 0.183500 0.094 Uiso 1 1 calc R . . . .
C92 C 0.5555(4) 0.3201(6) 0.2343(5) 0.100(10) Uani 1 1 d G . . . .
H92 H 0.526619 0.315088 0.232025 0.120 Uiso 1 1 calc R . . . .
C3BA C 0.5780(5) 0.3085(5) 0.2667(4) 0.076(6) Uani 1 1 d G U . . .
H3BA H 0.564135 0.295712 0.286106 0.091 Uiso 1 1 calc R . . . .
C4CA C 0.6211(5) 0.3159(4) 0.2700(3) 0.065(6) Uani 1 1 d G . . . .
C03A C 0.6761(5) 0.5366(5) 0.3775(4) 0.041(4) Uani 1 1 d . . . . .
C03G C 0.5420(5) 0.2895(4) 0.6626(4) 0.032(3) Uani 1 1 d . . . . .
H03G H 0.555238 0.299202 0.684486 0.038 Uiso 1 1 calc R . . . .
C03H C 0.5402(5) 0.4323(4) 0.3919(4) 0.034(3) Uani 1 1 d . . . . .
C03I C 0.7518(5) 0.0315(5) 0.3703(4) 0.044(4) Uani 1 1 d . . . . .
C03K C 0.6323(11) 0.1117(10) 0.3321(12) 0.125(5) Uani 1 1 d . . . . .
C03P C 0.7704(4) 0.0082(4) 0.3041(4) 0.030(3) Uani 1 1 d . . . . .
C03S C 0.5650(7) 0.3555(7) 0.5981(7) 0.065(3) Uani 1 1 d . U . . .
C03Z C 0.6261(5) 0.2983(4) 0.7304(4) 0.035(3) Uani 1 1 d . . . . .
C042 C 0.7197(5) 0.5146(5) 0.3255(4) 0.041(4) Uani 1 1 d . . . . .
H042 H 0.732693 0.494341 0.311992 0.049 Uiso 1 1 calc R . . . .
C04B C 0.6303(5) 0.2523(5) 0.8283(4) 0.040(4) Uani 1 1 d . . . . .
H04B H 0.629172 0.227224 0.839598 0.048 Uiso 1 1 calc R . . . .
C04D C 0.6285(5) 0.2924(4) 0.7728(4) 0.033(3) Uani 1 1 d . . . . .
C04H C 0.6354(6) 0.2860(5) 0.8511(4) 0.046(4) Uani 1 1 d . . . . .
H04H H 0.637721 0.283258 0.877156 0.055 Uiso 1 1 calc R . . . .
C04P C 0.6371(5) 0.3235(5) 0.8347(4) 0.039(4) Uani 1 1 d . . . . .
H04P H 0.641398 0.346054 0.849763 0.047 Uiso 1 1 calc R . . . .
C04S C 0.6323(5) 0.3276(5) 0.7954(4) 0.033(3) Uani 1 1 d . . . . .
H04S H 0.631516 0.352833 0.784368 0.040 Uiso 1 1 calc R . . . .
C04T C 0.6812(6) 0.5758(5) 0.3648(5) 0.049(4) Uani 1 1 d . . . . .
H04T H 0.669994 0.596876 0.378387 0.059 Uiso 1 1 calc R . . . .
C04U C 0.7887(6) -0.0209(5) 0.2812(4) 0.043(4) Uani 1 1 d . . . . .
H04U H 0.791199 -0.016182 0.255509 0.052 Uiso 1 1 calc R . . . .
C050 C 0.6982(5) 0.5054(4) 0.3586(4) 0.030(3) Uani 1 1 d . . . . .
C057 C 0.7686(5) 0.0016(4) 0.3428(4) 0.036(3) Uani 1 1 d . . . . .
C05K C 0.7854(6) -0.0341(6) 0.3576(5) 0.053(5) Uani 1 1 d . . . . .
H05K H 0.785650 -0.038252 0.383491 0.063 Uiso 1 1 calc R . . . .
C065 C 0.8017(7) -0.0633(6) 0.3342(6) 0.062(5) Uani 1 1 d . . . . .
H065 H 0.811527 -0.087258 0.344483 0.074 Uiso 1 1 calc R . . . .
C06G C 0.8034(6) -0.0570(5) 0.2968(5) 0.051(4) Uani 1 1 d . . . . .
H06G H 0.814259 -0.076661 0.281222 0.061 Uiso 1 1 calc R . . . .
C06K C 0.7023(6) 0.5833(5) 0.3329(5) 0.052(5) Uani 1 1 d . . . . .
H06K H 0.703743 0.609556 0.324137 0.063 Uiso 1 1 calc R . . . .
O086 O 0.6723(5) 0.1134(4) 0.3291(3) 0.054(3) Uani 1 1 d . . . . .
O13 O 0.5516(4) 0.2958(4) 0.4465(4) 0.054(3) Uani 1 1 d . . . . .
O19 O 0.6822(3) 0.3090(4) 0.3126(4) 0.058(4) Uani 1 1 d . . . . .
C37 C 0.6996(4) 0.1700(4) 0.7216(4) 0.032(3) Uani 1 1 d . . . . .
N40 N 0.6501(5) 0.0764(4) 0.6727(4) 0.041(3) Uani 1 1 d . . . . .
C43 C 0.6409(5) 0.5032(5) 0.5209(4) 0.037(4) Uani 1 1 d . . . . .
C44 C 0.5786(5) 0.1905(4) 0.6391(4) 0.033(3) Uani 1 1 d . . . . .
C46 C 0.6831(6) 0.1390(5) 0.7471(5) 0.045(4) Uani 1 1 d . . . . .
N48 N 0.5934(6) 0.4195(5) 0.2937(4) 0.054(4) Uani 1 1 d . . . . .
C49 C 0.7690(5) 0.1974(6) 0.2390(4) 0.043(4) Uani 1 1 d . . . . .
H49 H 0.786298 0.215647 0.251815 0.052 Uiso 1 1 calc R . . . .
C52 C 0.4794(5) 0.2998(4) 0.4290(5) 0.038(3) Uani 1 1 d . . . . .
C54 C 0.7634(4) 0.1582(4) 0.2979(4) 0.032(3) Uani 1 1 d . . . . .
C57 C 0.4841(5) 0.1921(5) 0.7023(4) 0.038(3) Uani 1 1 d . . . . .
H57 H 0.477220 0.199240 0.726745 0.045 Uiso 1 1 calc R . . . .
C59 C 0.4799(7) 0.4288(6) 0.3504(6) 0.064(6) Uani 1 1 d . . . . .
H59 H 0.455448 0.415520 0.342485 0.076 Uiso 1 1 calc R . . . .
C60 C 0.7589(6) 0.2033(6) 0.2016(5) 0.050(4) Uani 1 1 d . . . . .
H60 H 0.770707 0.224525 0.188616 0.060 Uiso 1 1 calc R . . . .
C61 C 0.4499(6) 0.2446(8) 0.5331(6) 0.072(5) Uani 1 1 d . . . . .
H61 H 0.465554 0.265839 0.523950 0.086 Uiso 1 1 calc R . . . .
C62 C 0.5305(6) 0.4827(5) 0.3440(4) 0.049(5) Uani 1 1 d . . . . .
H62 H 0.540529 0.504712 0.330859 0.059 Uiso 1 1 calc R . . . .
C65 C 0.5903(7) 0.3896(5) 0.3210(5) 0.052(5) Uani 1 1 d . . . . .
H65 H 0.565801 0.374215 0.321788 0.063 Uiso 1 1 calc R . . . .
C66 C 0.6265(6) 0.1051(6) 0.7772(6) 0.055(5) Uani 1 1 d . . . . .
H66 H 0.597681 0.100648 0.779700 0.066 Uiso 1 1 calc R . . . .
C68 C 0.4663(5) 0.2034(6) 0.5311(4) 0.043(4) Uani 1 1 d . . . . .
C69 C 0.5139(5) 0.3053(5) 0.4546(6) 0.044(4) Uani 1 1 d . . . . .
C70 C 0.5067(5) 0.1977(5) 0.5150(4) 0.042(4) Uani 1 1 d . . . . .
O71 O 0.6817(6) 0.3436(6) 0.2440(5) 0.089(5) Uani 1 1 d . . . . .
H71 H 0.690570 0.337609 0.265240 0.133 Uiso 1 1 calc GR . . . .
C72 C 0.6458(6) 0.5143(5) 0.5588(4) 0.043(4) Uani 1 1 d . . . . .
H72 H 0.664507 0.499822 0.574208 0.052 Uiso 1 1 calc R . . . .
C73 C 0.4777(5) 0.2742(6) 0.6310(4) 0.046(4) Uani 1 1 d . . . . .
H73A H 0.496520 0.268686 0.610909 0.069 Uiso 1 1 calc GR . . . .
H73B H 0.457310 0.293863 0.622901 0.069 Uiso 1 1 calc GR . . . .
H73C H 0.463423 0.250011 0.637895 0.069 Uiso 1 1 calc GR . . . .
C74 C 0.5890(6) 0.5560(5) 0.5146(5) 0.048(4) Uani 1 1 d . . . . .
H74 H 0.568512 0.569547 0.500259 0.057 Uiso 1 1 calc R . . . .
C75 C 0.7126(6) 0.1150(6) 0.7690(5) 0.054(5) Uani 1 1 d . . . . .
H75 H 0.741496 0.118327 0.765828 0.065 Uiso 1 1 calc R . . . .
C76 C 0.4933(6) 0.4654(7) 0.3322(5) 0.059(5) Uani 1 1 d . . . . .
H76 H 0.476857 0.476889 0.312978 0.071 Uiso 1 1 calc R . . . .
C77 C 0.4538(5) 0.1759(5) 0.6792(5) 0.043(4) Uani 1 1 d . . . . .
H77 H 0.426189 0.174276 0.687251 0.052 Uiso 1 1 calc R . . . .
C78 C 0.4853(8) 0.2797(7) 0.3940(5) 0.065(6) Uani 1 1 d . . . . .
H78 H 0.512147 0.270247 0.388997 0.078 Uiso 1 1 calc R . . . .
C80 C 0.7297(6) 0.1762(6) 0.1825(5) 0.052(4) Uani 1 1 d . . . . .
H80 H 0.720877 0.181150 0.157660 0.062 Uiso 1 1 calc R . . . .
C85 C 0.5045(6) 0.4146(6) 0.3796(5) 0.049(4) Uani 1 1 d . . . . .
H85 H 0.496004 0.391314 0.391663 0.058 Uiso 1 1 calc R . . . .
C88 C 0.7153(7) 0.1432(6) 0.2013(5) 0.061(5) Uani 1 1 d . . . . .
H88 H 0.697663 0.125052 0.188755 0.073 Uiso 1 1 calc R . . . .
C90 C 0.4116(6) 0.2514(9) 0.5485(6) 0.072(5) Uani 1 1 d . . . . .
H90 H 0.401682 0.277480 0.550671 0.086 Uiso 1 1 calc R . . . .
C93 C 0.4783(5) 0.3011(6) 0.6953(5) 0.053(5) Uani 1 1 d . . . . .
H93A H 0.466530 0.278000 0.707252 0.080 Uiso 1 1 calc GR . . . .
H93B H 0.456015 0.319234 0.688035 0.080 Uiso 1 1 calc GR . . . .
H93C H 0.497563 0.314264 0.712656 0.080 Uiso 1 1 calc GR . . . .
C94 C 0.5467(4) 0.1897(5) 0.3795(5) 0.036(3) Uani 1 1 d . . . . .
C95 C 0.5539(5) 0.4683(5) 0.3750(4) 0.039(4) Uani 1 1 d . . . . .
C97 C 0.5107(5) 0.1422(5) 0.4225(5) 0.086(3) Uani 1 1 d . . . . .
H97 H 0.532459 0.147393 0.439953 0.103 Uiso 1 1 calc R . . . .
C58 C 0.5102(5) 0.1609(5) 0.3875(5) 0.086(3) Uani 1 1 d G . . . .
C108 C 0.4777(6) 0.1531(5) 0.3614(4) 0.086(3) Uani 1 1 d G . . . .
C96 C 0.4457(5) 0.1265(5) 0.3703(5) 0.086(3) Uani 1 1 d G . . . .
H96 H 0.423919 0.121267 0.352856 0.103 Uiso 1 1 calc R . . . .
C8CA C 0.4462(5) 0.1077(5) 0.4053(5) 0.086(3) Uani 1 1 d G . . . .
H8CA H 0.424812 0.089903 0.411256 0.103 Uiso 1 1 calc R . . . .
C4DA C 0.4787(5) 0.1155(5) 0.4314(4) 0.086(3) Uani 1 1 d G . . . .
H4DA H 0.479081 0.102965 0.454805 0.103 Uiso 1 1 calc R . . . .
C99 C 0.7214(6) 0.5537(6) 0.3132(5) 0.051(4) Uani 1 1 d . . . . .
H99 H 0.735610 0.559859 0.291396 0.061 Uiso 1 1 calc R . . . .
C100 C 0.5604(8) 0.4243(7) 0.2656(5) 0.075(7) Uani 1 1 d . . . . .
H10A H 0.570741 0.416840 0.241432 0.113 Uiso 1 1 calc GR . . . .
H10B H 0.551463 0.451780 0.264968 0.113 Uiso 1 1 calc GR . . . .
H10C H 0.536932 0.407523 0.271699 0.113 Uiso 1 1 calc GR . . . .
C1AA C 0.4639(5) 0.1613(5) 0.6425(5) 0.044(4) Uani 1 1 d . . . . .
H1AA H 0.443704 0.148617 0.627179 0.052 Uiso 1 1 calc R . . . .
O45 O 0.9606(5) 0.4807(5) 0.5239(5) 0.080(5) Uani 1 1 d . . . . .
H45 H 0.951616 0.458737 0.530051 0.120 Uiso 1 1 calc GR . . . .
O8AA O 0.4794(5) 0.1718(6) 0.3266(5) 0.087(5) Uani 1 1 d . . . . .
C55 C 0.9283(8) 0.5036(6) 0.5101(6) 0.065(6) Uani 1 1 d . . . . .
C56 C 0.8639(8) 0.5541(6) 0.4871(7) 0.073(7) Uani 1 1 d . . . . .
H56 H 0.841996 0.571398 0.480227 0.087 Uiso 1 1 calc R . . . .
C9AA C 0.8572(7) 0.5129(6) 0.4886(5) 0.062(6) Uani 1 1 d . . . . .
H9AA H 0.831251 0.502151 0.480873 0.075 Uiso 1 1 calc R . . . .
C4AA C 0.5968(8) 0.5677(7) 0.5501(6) 0.082(8) Uani 1 1 d . . . . .
H4AA H 0.584020 0.590840 0.558786 0.098 Uiso 1 1 calc R . . . .
C0BA C 0.9031(8) 0.5688(6) 0.4959(7) 0.068(6) Uani 1 1 d . . . . .
H0BA H 0.907531 0.596242 0.493705 0.082 Uiso 1 1 calc R . . . .
C2AA C 0.6069(6) 0.0675(7) 0.6848(6) 0.062(5) Uani 1 1 d . . . . .
H2AA H 0.605691 0.070351 0.711712 0.093 Uiso 1 1 calc GR . . . .
H2AB H 0.599540 0.040616 0.677787 0.093 Uiso 1 1 calc GR . . . .
H2AC H 0.587455 0.085888 0.672852 0.093 Uiso 1 1 calc GR . . . .
C82 C 0.6990(6) 0.0877(7) 0.7941(7) 0.070(7) Uani 1 1 d . . . . .
H82 H 0.718137 0.072634 0.808485 0.083 Uiso 1 1 calc R . . . .
C0AA C 0.6561(7) 0.0827(7) 0.7981(7) 0.072(7) Uani 1 1 d . . . . .
H0AA H 0.646597 0.063827 0.815192 0.086 Uiso 1 1 calc R . . . .
O88 O 0.5553(4) 0.3810(4) 0.4352(4) 0.053(3) Uani 1 1 d . . . . .
C6AA C 0.5659(6) 0.4135(5) 0.4234(4) 0.039(4) Uani 1 1 d . . . . .
C3AA C 0.6854(7) 0.0508(6) 0.6840(7) 0.070(6) Uani 1 1 d . . . . .
H3AA H 0.696162 0.037699 0.662149 0.105 Uiso 1 1 calc GR . . . .
H3AB H 0.675970 0.030981 0.701526 0.105 Uiso 1 1 calc GR . . . .
H3AC H 0.707253 0.066716 0.695740 0.105 Uiso 1 1 calc GR . . . .
C5AA C 0.6238(7) 0.5462(8) 0.5747(6) 0.078(7) Uani 1 1 d . . . . .
H5AA H 0.626827 0.552729 0.600077 0.094 Uiso 1 1 calc R . . . .
C7AA C 0.4555(8) 0.2738(8) 0.3688(6) 0.077(7) Uani 1 1 d . . . . .
H7AA H 0.459889 0.259071 0.347014 0.092 Uiso 1 1 calc R . . . .
C4BA C 0.6309(7) 0.4461(6) 0.2943(6) 0.066(6) Uani 1 1 d . . . . .
H4BA H 0.630100 0.463356 0.315975 0.099 Uiso 1 1 calc GR . . . .
H4BB H 0.630661 0.462063 0.271798 0.099 Uiso 1 1 calc GR . . . .
H4BC H 0.656084 0.430174 0.295618 0.099 Uiso 1 1 calc GR . . . .
C79 C 0.5349(4) 0.1837(4) 0.6540(4) 0.029(3) Uani 1 1 d . . . . .
C5BA C 0.5042(4) 0.1667(5) 0.6311(4) 0.036(3) Uani 1 1 d . . . . .
H5BA H 0.511187 0.158502 0.606993 0.043 Uiso 1 1 calc R . . . .
O98 O 0.5691(6) 0.3318(6) 0.5709(5) 0.085(2) Uani 1 1 d . U . . .
C42 C 0.5224(4) 0.3694(5) 0.6025(6) 0.089(3) Uani 1 1 d . U . . .
C5CA C 0.4946(5) 0.3601(5) 0.5727(5) 0.089(3) Uani 1 1 d G . . . .
H5CA H 0.503675 0.344303 0.552869 0.107 Uiso 1 1 calc R . . . .
C1EA C 0.4534(5) 0.3744(5) 0.5725(5) 0.089(3) Uani 1 1 d G . . . .
H1EA H 0.434845 0.368140 0.552629 0.107 Uiso 1 1 calc R . . . .
C240 C 0.4399(4) 0.3980(5) 0.6022(5) 0.089(3) Uani 1 1 d G . . . .
H240 H 0.412316 0.407550 0.602075 0.107 Uiso 1 1 calc R . . . .
C7DA C 0.4676(6) 0.4073(5) 0.6319(5) 0.089(3) Uani 1 1 d G . . . .
H7DA H 0.458618 0.423123 0.651760 0.107 Uiso 1 1 calc R . . . .
C6CA C 0.5089(5) 0.3930(6) 0.6321(5) 0.089(3) Uani 1 1 d G . . . .
C0CA C 0.3999(8) 0.1813(9) 0.5586(7) 0.077(7) Uani 1 1 d . . . . .
H0CA H 0.381596 0.160781 0.565267 0.092 Uiso 1 1 calc R . . . .
C87 C 0.3879(7) 0.2204(11) 0.5608(6) 0.084(9) Uani 1 1 d . . . . .
H87 H 0.361939 0.226193 0.571191 0.100 Uiso 1 1 calc R . . . .
C9BA C 0.7268(6) 0.1366(5) 0.2395(5) 0.042(4) Uani 1 1 d . . . . .
C8BA C 0.7527(5) 0.1629(5) 0.2585(4) 0.033(3) Uani 1 1 d . . . . .
C7BA C 0.6113(6) 0.0775(5) 0.3157(8) 0.125(5) Uani 1 1 d . . . . .
C152 C 0.5694(6) 0.0734(5) 0.3258(7) 0.125(5) Uani 1 1 d G . . . .
H152 H 0.555941 0.094211 0.338097 0.149 Uiso 1 1 calc R . . . .
C7CA C 0.5477(5) 0.0381(6) 0.3176(8) 0.125(5) Uani 1 1 d G . . . .
H7CA H 0.519688 0.035365 0.324400 0.149 Uiso 1 1 calc R . . . .
C113 C 0.5678(6) 0.0070(5) 0.2993(8) 0.125(5) Uani 1 1 d G . . . .
H113 H 0.553312 -0.016567 0.293769 0.149 Uiso 1 1 calc R . . . .
C5DA C 0.6097(6) 0.0112(5) 0.2891(7) 0.125(5) Uani 1 1 d G . . . .
H5DA H 0.623189 -0.009655 0.276834 0.149 Uiso 1 1 calc R . . . .
C86 C 0.6314(5) 0.0464(6) 0.2973(8) 0.125(5) Uani 1 1 d G . . . .
C6BA C 0.9342(9) 0.5468(8) 0.5071(8) 0.095(10) Uani 1 1 d . . . . .
H6BA H 0.960274 0.558248 0.513254 0.113 Uiso 1 1 calc R . . . .
C1DA C 0.5936(7) 0.1975(10) 0.2657(7) 0.091(9) Uani 1 1 d . . . . .
H1DA H 0.603055 0.173560 0.278380 0.136 Uiso 1 1 calc GR . . . .
H1DB H 0.568887 0.191534 0.250378 0.136 Uiso 1 1 calc GR . . . .
H1DC H 0.586834 0.217465 0.284012 0.136 Uiso 1 1 calc GR . . . .
O2DA O 0.5390(8) 0.3979(7) 0.6604(8) 0.131(9) Uani 1 1 d . . . . .
H2DA H 0.561736 0.389375 0.653286 0.197 Uiso 1 1 calc GR . . . .
N9CA N 0.6283(5) 0.2129(5) 0.2409(4) 0.049(4) Uani 1 1 d . . . . .
C0DA C 0.6208(8) 0.2218(8) 0.2017(5) 0.081(7) Uani 1 1 d . . . . .
H0DA H 0.644269 0.236688 0.192322 0.121 Uiso 1 1 calc GR . . . .
H0DB H 0.595464 0.237292 0.198631 0.121 Uiso 1 1 calc GR . . . .
H0DC H 0.617842 0.197190 0.187771 0.121 Uiso 1 1 calc GR . . . .
O27 O 0.8455(4) 0.4308(4) 0.4947(3) 0.047(3) Uani 1 1 d . . . . .
C3DA C 0.4138(7) 0.2922(10) 0.3770(9) 0.100(10) Uani 1 1 d . . . . .
H3DA H 0.391588 0.289445 0.359520 0.120 Uiso 1 1 calc R . . . .
O87 O 0.9127(4) 0.4212(4) 0.5149(4) 0.055(3) Uani 1 1 d . . . . .
C6DA C 0.8814(5) 0.4428(5) 0.5045(4) 0.040(4) Uani 1 1 d . . . . .
N51 N 0.6206(10) -0.0150(9) 0.3986(9) 0.132(9) Uani 1 1 d . . . . .
C9DA C 0.6187(15) 0.0200(9) 0.4047(10) 0.143(17) Uani 1 1 d . . . . .
H9DA H 0.591733 0.030517 0.400553 0.171 Uiso 1 1 calc R . . . .
C9CA C 0.4076(6) 0.3126(7) 0.4091(6) 0.068(6) Uani 1 1 d . . . . .
H9CA H 0.381625 0.324667 0.413157 0.081 Uiso 1 1 calc R . . . .
C0EA C 0.5892(14) -0.0476(10) 0.3931(10) 0.148(18) Uani 1 1 d . . . . .
H0EA H 0.565726 -0.043116 0.409111 0.222 Uiso 1 1 calc GR . . . .
H0EB H 0.602120 -0.072844 0.399239 0.222 Uiso 1 1 calc GR . . . .
H0EC H 0.579389 -0.047910 0.367191 0.222 Uiso 1 1 calc GR . . . .
C8DA C 0.4397(6) 0.3155(6) 0.4359(5) 0.051(4) Uani 1 1 d . . . . .
C98 C 0.6678(12) -0.0346(10) 0.4041(11) 0.132(9) Uani 1 1 d . . . . .
H98A H 0.681371 -0.035107 0.380193 0.199 Uiso 1 1 calc GR . . . .
H98B H 0.665400 -0.061368 0.413568 0.199 Uiso 1 1 calc GR . . . .
H98C H 0.684255 -0.018697 0.421607 0.199 Uiso 1 1 calc GR . . . .
C2EA C 0.4417(5) 0.1726(7) 0.5458(5) 0.051(5) Uani 1 1 d . . . . .

loop_
_atom_site_aniso_label
_atom_site_aniso_U_11
_atom_site_aniso_U_22
_atom_site_aniso_U_33
_atom_site_aniso_U_23
_atom_site_aniso_U_13
_atom_site_aniso_U_12
Bi01 0.0273(2) 0.0202(2) 0.0217(2) 0.00303(18) 0.00210(19) 0.00582(18)
Bi02 0.0261(2) 0.0226(2) 0.0190(2) 0.00245(18) 0.00589(19) 0.00145(18)
Bi03 0.0262(2) 0.0237(3) 0.0178(2) -0.00005(18) 0.00311(19) 0.00421(18)
Bi04 0.0322(3) 0.0230(3) 0.0183(2) -0.00123(18) 0.00069(19) 0.00232(19)
Bi05 0.0302(3) 0.0237(3) 0.0186(2) 0.00508(18) 0.00292(19) 0.00564(19)
Bi06 0.0255(2) 0.0270(3) 0.0178(2) 0.00155(18) -0.00088(18) 0.00163(19)
Bi07 0.0284(3) 0.0212(3) 0.0232(3) 0.00019(18) 0.00189(19) 0.00547(18)
Bi08 0.0300(3) 0.0217(3) 0.0228(3) 0.00400(18) 0.0031(2) 0.00114(19)
Bi09 0.0277(3) 0.0264(3) 0.0163(2) 0.00155(18) 0.00132(19) 0.00409(19)
Bi0A 0.0289(3) 0.0259(3) 0.0204(2) 0.00128(19) 0.00237(19) 0.00856(19)
Bi0B 0.0267(2) 0.0248(3) 0.0217(2) 0.00132(19) 0.00350(19) -0.00087(19)
Bi0C 0.0261(3) 0.0341(3) 0.0183(2) 0.00220(19) 0.00024(19) 0.0047(2)
Bi0D 0.0231(2) 0.0292(3) 0.0195(2) 0.00097(19) 0.00288(19) 0.00307(18)
Bi0E 0.0282(3) 0.0266(3) 0.0209(2) -0.00165(19) 0.0019(2) -0.00070(19)
Bi0F 0.0257(2) 0.0274(3) 0.0201(2) 0.00292(19) 0.00077(19) 0.00523(19)
Bi0G 0.0281(3) 0.0222(3) 0.0283(3) 0.00094(19) 0.0026(2) 0.00214(19)
Bi0H 0.0339(3) 0.0201(3) 0.0234(3) 0.00071(18) 0.0034(2) 0.00137(19)
Bi0I 0.0252(2) 0.0280(3) 0.0250(3) 0.0014(2) -0.0003(2) 0.00163(19)
Bi0J 0.0503(4) 0.0481(4) 0.0452(4) 0.0253(3) -0.0201(3) -0.0189(3)
Ti0K 0.0304(12) 0.0284(12) 0.0178(11) -0.0003(9) 0.0041(9) -0.0019(9)
Ti0L 0.0517(16) 0.0359(14) 0.0239(12) 0.0092(10) 0.0043(11) 0.0196(12)
Ti0M 0.0569(17) 0.0341(15) 0.0309(14) -0.0065(11) -0.0031(13) 0.0041(13)
O00N 0.027(4) 0.017(4) 0.021(4) 0.003(3) -0.001(4) 0.001(3)
O00O 0.016(4) 0.038(5) 0.025(5) 0.000(4) -0.001(3) 0.006(4)
O00P 0.024(4) 0.017(4) 0.019(4) 0.005(3) -0.008(3) 0.006(3)
O 0.031(5) 0.019(4) 0.018(4) 0.003(3) 0.012(4) -0.002(3)
O00R 0.025(4) 0.030(5) 0.027(5) 0.018(4) -0.003(4) -0.001(4)
O00S 0.032(5) 0.029(5) 0.027(5) 0.007(4) 0.008(4) 0.001(4)
O0AA 0.024(4) 0.030(5) 0.022(4) 0.008(4) 0.002(4) 0.008(4)
O00U 0.023(4) 0.029(5) 0.025(5) -0.005(4) 0.006(4) -0.002(4)
O00V 0.020(4) 0.026(5) 0.031(5) 0.004(4) -0.001(4) 0.003(3)
O00W 0.028(5) 0.017(4) 0.033(5) 0.005(4) 0.006(4) 0.004(3)
O00X 0.026(4) 0.031(5) 0.024(5) 0.009(4) -0.001(4) 0.001(4)
O00Y 0.035(8) 0.041(9) 0.044(9) 0.013(7) -0.004(7) 0.004(6)
O2AA 0.034(5) 0.015(4) 0.028(5) 0.008(4) 0.004(4) 0.003(4)
O010 0.025(4) 0.034(5) 0.015(4) 0.000(4) -0.002(3) -0.003(4)
O011 0.031(5) 0.024(5) 0.034(5) 0.001(4) 0.015(4) 0.003(4)
O012 0.020(4) 0.024(5) 0.024(4) -0.003(4) -0.007(3) 0.004(3)
O1AA 0.034(5) 0.014(4) 0.019(4) -0.004(3) 0.003(4) 0.003(3)
O014 0.035(5) 0.023(5) 0.027(5) 0.015(4) 0.009(4) 0.005(4)
O015 0.034(5) 0.023(5) 0.025(5) 0.003(4) -0.006(4) 0.011(4)
O016 0.014(4) 0.034(5) 0.028(5) 0.005(4) -0.008(3) 0.005(3)
O017 0.037(5) 0.025(5) 0.023(5) -0.002(4) -0.004(4) 0.010(4)
O018 0.029(5) 0.034(5) 0.017(4) -0.003(4) 0.007(4) -0.006(4)
O019 0.039(5) 0.039(6) 0.026(5) 0.010(4) 0.001(4) 0.001(4)
O01A 0.022(4) 0.029(5) 0.027(5) 0.007(4) 0.003(4) 0.006(4)
O01B 0.033(5) 0.034(5) 0.031(5) -0.005(4) 0.002(4) 0.014(4)
O01C 0.032(5) 0.032(5) 0.033(5) -0.005(4) -0.010(4) 0.000(4)
O01D 0.037(5) 0.046(6) 0.017(4) -0.008(4) 0.006(4) -0.001(4)
O01E 0.032(5) 0.039(6) 0.019(4) 0.000(4) 0.008(4) 0.000(4)
O01F 0.049(6) 0.033(6) 0.035(6) 0.015(5) -0.009(5) 0.014(5)
O01G 0.049(7) 0.044(7) 0.037(6) -0.009(5) 0.010(5) 0.000(5)
O01H 0.030(5) 0.033(5) 0.030(5) 0.001(4) 0.007(4) -0.001(4)
O01I 0.033(5) 0.034(5) 0.031(5) 0.005(4) 0.013(4) 0.008(4)
O01J 0.052(6) 0.042(6) 0.021(5) 0.013(4) -0.007(5) 0.015(5)
O01K 0.049(6) 0.019(5) 0.026(5) 0.007(4) 0.004(4) -0.004(4)
O01L 0.039(5) 0.033(5) 0.031(5) 0.006(4) -0.002(4) 0.005(4)
O01M 0.039(6) 0.059(7) 0.015(5) -0.008(4) -0.001(4) 0.002(5)
O01O 0.056(6) 0.027(5) 0.021(5) 0.001(4) 0.006(4) 0.002(4)
O01P 0.076(9) 0.037(7) 0.051(7) -0.009(5) 0.019(7) -0.011(6)
O01Q 0.031(5) 0.026(5) 0.023(5) 0.002(4) 0.001(4) 0.006(4)
O01R 0.035(6) 0.048(7) 0.043(6) 0.011(5) -0.002(5) -0.008(5)
O01T 0.028(5) 0.032(5) 0.028(5) 0.005(4) -0.001(4) -0.007(4)
O01U 0.035(5) 0.022(5) 0.027(5) -0.001(4) 0.006(4) -0.005(4)
O01W 0.053(6) 0.044(6) 0.018(5) 0.006(4) 0.000(4) 0.012(5)
O01X 0.080(9) 0.028(6) 0.045(7) 0.009(5) 0.028(6) 0.014(6)
O01Y 0.054(7) 0.041(6) 0.039(6) -0.009(5) -0.006(5) 0.015(5)
O01Z 0.082(10) 0.063(9) 0.038(7) -0.005(6) 0.000(7) 0.021(7)
O020 0.053(6) 0.044(6) 0.024(5) 0.004(4) 0.009(5) 0.028(5)
O021 0.056(7) 0.033(6) 0.036(6) 0.013(5) 0.006(5) 0.023(5)
O022 0.029(5) 0.046(7) 0.070(8) -0.009(6) -0.006(5) -0.005(5)
O023 0.049(6) 0.040(6) 0.033(5) -0.004(5) 0.000(5) 0.017(5)
O025 0.069(8) 0.050(7) 0.028(6) -0.008(5) 0.016(5) 0.019(6)
O026 0.048(6) 0.038(6) 0.037(6) 0.005(5) -0.003(5) 0.015(5)
O028 0.087(9) 0.033(6) 0.046(7) -0.003(5) 0.025(7) 0.002(6)
O029 0.051(6) 0.030(6) 0.040(6) 0.007(5) 0.002(5) 0.007(5)
O02A 0.044(6) 0.064(7) 0.103(9) 0.035(7) -0.005(6) -0.010(6)
O02E 0.059(7) 0.042(6) 0.025(5) -0.003(4) 0.010(5) -0.001(5)
C02F 0.008(5) 0.029(7) 0.044(8) -0.001(6) 0.002(5) 0.001(5)
O02G 0.074(8) 0.029(6) 0.042(6) 0.005(5) -0.017(6) 0.000(5)
O02H 0.053(7) 0.033(6) 0.048(7) -0.001(5) -0.004(5) -0.003(5)
N02I 0.031(6) 0.037(7) 0.032(6) 0.005(5) 0.007(5) 0.004(5)
O02L 0.080(9) 0.054(8) 0.027(6) 0.010(5) -0.006(6) -0.024(7)
C02M 0.025(6) 0.026(7) 0.031(7) -0.003(5) -0.003(5) 0.008(5)
O02O 0.076(10) 0.058(9) 0.057(8) -0.011(7) -0.006(7) 0.040(7)
O02P 0.053(7) 0.084(10) 0.043(7) 0.023(7) 0.018(6) 0.017(7)
C02T 0.030(7) 0.038(8) 0.037(8) 0.005(6) 0.010(6) 0.002(6)
C02U 0.064(11) 0.048(10) 0.033(8) 0.011(7) 0.016(8) -0.009(8)
C02V 0.029(7) 0.048(9) 0.030(8) 0.010(6) 0.006(6) 0.009(6)
C02Y 0.031(7) 0.046(9) 0.020(6) 0.004(6) -0.004(5) -0.002(6)
C02Z 0.020(7) 0.076(12) 0.034(8) 0.008(8) 0.003(6) 0.013(7)
C030 0.042(8) 0.024(7) 0.031(7) -0.005(6) 0.007(6) 0.008(6)
C031 0.056(9) 0.021(7) 0.037(8) 0.003(6) 0.002(7) -0.015(7)
O034 0.072(10) 0.058(9) 0.087(12) -0.009(8) 0.013(9) -0.008(7)
C035 0.028(6) 0.037(8) 0.020(6) 0.003(5) 0.008(5) -0.009(6)
C038 0.090(19) 0.086(19) 0.091(19) -0.027(15) 0.034(16) -0.026(15)
C2BA 0.13(2) 0.055(14) 0.076(17) 0.003(12) -0.016(16) 0.032(15)
C1BA 0.077(16) 0.073(16) 0.086(18) -0.014(13) 0.024(14) 0.000(13)
C92 0.062(15) 0.13(3) 0.11(2) 0.036(19) -0.041(15) 0.001(15)
C3BA 0.076(6) 0.076(6) 0.076(6) -0.0001(10) 0.0015(10) 0.0001(10)
C4CA 0.13(2) 0.024(8) 0.038(9) 0.013(7) 0.019(11) 0.006(10)
C03A 0.061(10) 0.041(9) 0.020(7) 0.008(6) -0.001(7) 0.029(8)
C03G 0.049(8) 0.019(6) 0.028(7) 0.001(5) 0.016(6) -0.007(6)
C03H 0.047(8) 0.032(8) 0.024(7) -0.011(6) -0.009(6) 0.016(6)
C03I 0.049(9) 0.056(10) 0.028(8) 0.003(7) 0.014(7) 0.026(8)
C03K 0.095(8) 0.101(9) 0.179(13) -0.064(9) 0.043(9) -0.013(7)
C03P 0.036(7) 0.025(7) 0.029(7) -0.013(6) 0.000(6) -0.009(6)
C03S 0.058(6) 0.065(6) 0.073(7) 0.013(6) 0.010(6) -0.002(6)
C03Z 0.041(8) 0.022(7) 0.041(8) -0.007(6) 0.006(7) -0.003(6)
C042 0.058(10) 0.040(9) 0.025(7) -0.002(6) 0.004(7) 0.006(7)
C04B 0.048(9) 0.060(11) 0.011(6) 0.001(6) -0.002(6) -0.002(8)
C04D 0.042(8) 0.028(7) 0.030(7) -0.010(6) 0.008(6) -0.004(6)
C04H 0.068(11) 0.048(10) 0.021(7) -0.003(7) 0.001(7) -0.031(8)
C04P 0.050(9) 0.040(9) 0.026(7) -0.011(6) 0.003(7) -0.018(7)
C04S 0.046(8) 0.036(8) 0.018(6) -0.014(6) 0.007(6) -0.014(6)
C04T 0.070(12) 0.028(8) 0.051(10) 0.006(7) 0.016(9) 0.021(8)
C04U 0.065(10) 0.038(9) 0.026(7) -0.017(6) -0.005(7) 0.011(8)
C050 0.055(9) 0.016(6) 0.021(6) 0.001(5) 0.008(6) 0.015(6)
C057 0.055(9) 0.025(7) 0.029(7) -0.012(6) -0.007(7) 0.002(6)
C05K 0.064(11) 0.051(11) 0.042(10) -0.011(8) -0.010(8) 0.025(9)
C065 0.077(14) 0.035(10) 0.072(14) 0.000(9) -0.006(11) 0.010(9)
C06G 0.072(12) 0.037(9) 0.043(10) -0.007(7) 0.001(9) 0.014(8)
C06K 0.082(13) 0.025(8) 0.050(10) 0.003(7) 0.019(10) 0.005(8)
O086 0.087(10) 0.044(7) 0.032(6) -0.016(5) -0.008(6) 0.008(6)
O13 0.039(6) 0.048(7) 0.074(9) 0.030(6) 0.000(6) 0.003(5)
O19 0.032(6) 0.054(8) 0.085(10) -0.025(7) -0.023(6) 0.017(5)
C37 0.033(7) 0.031(8) 0.032(7) -0.008(6) 0.005(6) -0.009(6)
N40 0.064(9) 0.022(6) 0.037(7) 0.004(5) 0.007(6) -0.007(6)
C43 0.046(8) 0.046(9) 0.019(7) 0.015(6) -0.004(6) 0.022(7)
C44 0.045(8) 0.034(8) 0.019(6) 0.010(6) 0.007(6) 0.015(6)
C46 0.060(10) 0.034(8) 0.041(9) 0.015(7) 0.017(8) 0.013(7)
N48 0.086(12) 0.051(9) 0.025(7) 0.010(6) 0.000(7) 0.025(8)
C49 0.028(7) 0.069(12) 0.032(8) -0.001(8) -0.005(6) 0.005(7)
C52 0.038(8) 0.023(7) 0.052(10) -0.010(6) -0.002(7) 0.006(6)
C54 0.032(7) 0.028(7) 0.035(8) 0.001(6) -0.005(6) 0.003(6)
C57 0.036(8) 0.054(10) 0.022(7) -0.005(6) -0.001(6) -0.007(7)
C59 0.063(12) 0.057(12) 0.069(13) -0.014(10) -0.048(10) 0.027(9)
C60 0.060(11) 0.058(11) 0.032(8) 0.015(8) 0.005(8) 0.012(9)
C61 0.046(8) 0.128(15) 0.041(8) -0.009(8) -0.013(6) 0.033(9)
C62 0.082(13) 0.045(10) 0.020(7) -0.001(6) -0.014(8) 0.022(9)
C65 0.090(14) 0.039(10) 0.027(8) -0.003(7) 0.002(9) 0.010(9)
C66 0.043(9) 0.050(11) 0.072(13) 0.036(10) 0.000(9) -0.005(8)
C68 0.027(7) 0.082(13) 0.020(7) 0.003(7) -0.011(6) -0.013(7)
C69 0.025(7) 0.036(9) 0.070(12) 0.026(8) -0.005(7) 0.000(6)
C70 0.037(8) 0.057(11) 0.032(8) -0.002(7) -0.018(7) 0.004(7)
O71 0.086(12) 0.116(15) 0.063(10) -0.005(10) -0.011(9) 0.022(11)
C72 0.063(10) 0.042(9) 0.025(7) -0.008(6) -0.005(7) 0.028(8)
C73 0.033(8) 0.070(12) 0.035(9) 0.021(8) 0.000(7) -0.007(8)
C74 0.069(11) 0.031(8) 0.044(9) -0.002(7) -0.005(8) 0.025(8)
C75 0.052(10) 0.064(12) 0.046(10) 0.024(9) 0.010(8) 0.016(9)
C76 0.064(12) 0.071(14) 0.041(10) 0.010(9) -0.028(9) 0.018(10)
C77 0.027(7) 0.064(11) 0.040(9) 0.007(8) 0.007(6) 0.002(7)
C78 0.085(15) 0.071(14) 0.041(10) -0.005(10) 0.011(10) 0.008(11)
C80 0.057(11) 0.065(12) 0.032(9) 0.008(8) -0.003(8) -0.002(9)
C85 0.063(11) 0.049(10) 0.033(8) 0.013(7) -0.003(8) 0.021(8)
C88 0.077(14) 0.063(13) 0.043(10) -0.003(9) -0.026(10) 0.009(10)
C90 0.046(8) 0.128(15) 0.041(8) -0.009(8) -0.013(6) 0.033(9)
C93 0.031(8) 0.076(13) 0.054(11) -0.009(9) 0.010(8) 0.012(8)
C94 0.018(6) 0.048(9) 0.042(9) -0.015(7) 0.003(6) 0.006(6)
C95 0.049(9) 0.043(9) 0.025(7) 0.003(6) 0.008(7) 0.025(7)
C97 0.075(6) 0.064(6) 0.118(10) 0.004(6) -0.006(6) -0.020(5)
C58 0.075(6) 0.064(6) 0.118(10) 0.004(6) -0.006(6) -0.020(5)
C108 0.075(6) 0.064(6) 0.118(10) 0.004(6) -0.006(6) -0.020(5)
C96 0.075(6) 0.064(6) 0.118(10) 0.004(6) -0.006(6) -0.020(5)
C8CA 0.075(6) 0.064(6) 0.118(10) 0.004(6) -0.006(6) -0.020(5)
C4DA 0.075(6) 0.064(6) 0.118(10) 0.004(6) -0.006(6) -0.020(5)
C99 0.066(12) 0.054(11) 0.033(9) 0.008(8) 0.009(8) -0.002(9)
C100 0.105(18) 0.086(17) 0.035(10) 0.012(10) 0.007(11) 0.042(14)
C1AA 0.031(8) 0.052(10) 0.048(9) -0.010(8) 0.009(7) -0.025(7)
O45 0.074(10) 0.059(10) 0.107(13) 0.030(9) -0.007(9) -0.026(8)
O8AA 0.068(10) 0.125(15) 0.067(10) -0.040(10) -0.033(8) 0.000(9)
C55 0.094(16) 0.037(10) 0.063(13) 0.008(9) 0.001(12) -0.019(10)
C56 0.094(16) 0.029(9) 0.093(17) 0.018(10) -0.030(14) -0.018(10)
C9AA 0.081(14) 0.063(13) 0.042(10) 0.020(9) -0.013(10) -0.022(11)
C4AA 0.100(17) 0.080(16) 0.064(13) -0.039(12) -0.031(12) 0.064(14)
C0BA 0.099(17) 0.027(9) 0.078(15) 0.002(9) -0.023(13) -0.021(10)
C2AA 0.053(11) 0.068(14) 0.067(13) 0.005(10) 0.027(10) -0.007(9)
C82 0.047(10) 0.077(15) 0.084(15) 0.056(12) -0.011(10) -0.007(10)
C0AA 0.061(12) 0.064(14) 0.091(17) 0.037(12) 0.018(12) -0.012(10)
O88 0.061(8) 0.041(7) 0.057(8) 0.012(6) -0.009(6) 0.002(6)
C6AA 0.061(10) 0.043(9) 0.014(6) 0.018(6) 0.002(7) 0.017(8)
C3AA 0.060(12) 0.054(12) 0.096(17) 0.030(12) -0.007(12) 0.004(10)
C5AA 0.077(14) 0.094(18) 0.062(13) -0.030(12) -0.035(11) 0.039(13)
C7AA 0.087(16) 0.096(19) 0.045(12) -0.009(11) -0.036(11) 0.009(14)
C4BA 0.085(15) 0.046(11) 0.067(13) 0.011(10) 0.018(12) -0.002(10)
C79 0.029(7) 0.034(8) 0.025(7) -0.003(6) -0.005(5) 0.008(6)
C5BA 0.019(6) 0.061(10) 0.028(7) -0.001(7) 0.000(5) -0.002(6)
O98 0.085(2) 0.085(2) 0.085(2) 0.00001(10) 0.00234(12) 0.00000(10)
C42 0.078(5) 0.085(5) 0.106(6) 0.020(5) 0.018(5) 0.004(5)
C5CA 0.078(5) 0.085(5) 0.106(6) 0.020(5) 0.018(5) 0.004(5)
C1EA 0.078(5) 0.085(5) 0.106(6) 0.020(5) 0.018(5) 0.004(5)
C240 0.078(5) 0.085(5) 0.106(6) 0.020(5) 0.018(5) 0.004(5)
C7DA 0.078(5) 0.085(5) 0.106(6) 0.020(5) 0.018(5) 0.004(5)
C6CA 0.078(5) 0.085(5) 0.106(6) 0.020(5) 0.018(5) 0.004(5)
C0CA 0.071(15) 0.096(19) 0.064(14) 0.007(13) 0.004(12) -0.034(14)
C87 0.049(12) 0.15(3) 0.048(12) -0.012(15) -0.006(10) 0.017(15)
C9BA 0.052(10) 0.037(9) 0.037(9) 0.007(7) 0.000(7) 0.003(7)
C8BA 0.040(8) 0.036(8) 0.025(7) 0.002(6) 0.005(6) 0.007(6)
C7BA 0.095(8) 0.101(9) 0.179(13) -0.064(9) 0.043(9) -0.013(7)
C152 0.095(8) 0.101(9) 0.179(13) -0.064(9) 0.043(9) -0.013(7)
C7CA 0.095(8) 0.101(9) 0.179(13) -0.064(9) 0.043(9) -0.013(7)
C113 0.095(8) 0.101(9) 0.179(13) -0.064(9) 0.043(9) -0.013(7)
C5DA 0.095(8) 0.101(9) 0.179(13) -0.064(9) 0.043(9) -0.013(7)
C86 0.095(8) 0.101(9) 0.179(13) -0.064(9) 0.043(9) -0.013(7)
C6BA 0.092(18) 0.093(19) 0.097(19) 0.043(16) -0.038(15) -0.064(16)
C1DA 0.062(14) 0.15(3) 0.057(14) 0.009(15) 0.000(11) -0.047(16)
O2DA 0.142(19) 0.079(14) 0.18(2) -0.019(14) 0.079(18) -0.009(14)
N9CA 0.044(8) 0.073(11) 0.030(7) 0.011(7) -0.015(6) 0.007(7)
C0DA 0.093(17) 0.11(2) 0.035(10) 0.012(11) -0.027(11) 0.017(15)
O27 0.042(6) 0.051(7) 0.048(7) 0.011(5) -0.006(5) -0.021(5)
C3DA 0.034(11) 0.15(3) 0.11(2) -0.03(2) -0.036(12) 0.019(13)
O87 0.075(9) 0.045(7) 0.046(7) 0.003(6) 0.016(6) -0.007(6)
C6DA 0.034(8) 0.056(10) 0.030(8) -0.008(7) 0.003(6) -0.008(7)
N51 0.16(2) 0.089(15) 0.15(2) -0.035(14) 0.077(19) -0.028(14)
C9DA 0.26(5) 0.059(18) 0.11(3) -0.010(17) 0.06(3) -0.07(2)
C9CA 0.037(9) 0.097(17) 0.067(14) -0.009(12) -0.017(9) 0.030(10)
C0EA 0.24(4) 0.11(3) 0.11(2) -0.06(2) 0.05(3) -0.10(3)
C8DA 0.048(10) 0.049(10) 0.056(11) -0.017(8) -0.012(8) 0.015(8)
C98 0.16(2) 0.089(15) 0.15(2) -0.035(14) 0.077(19) -0.028(14)
C2EA 0.039(9) 0.076(14) 0.036(9) 0.000(9) -0.001(7) -0.019(9)

loop_
_atom_type_symbol
_atom_type_description
_atom_type_scat_dispersion_real
_atom_type_scat_dispersion_imag
_atom_type_scat_source
C C 0.0150 0.0070 'International Tables Vol C Tables 4.2.6.8 and 6.1.1.4'
H H 0.0000 0.0000 'International Tables Vol C Tables 4.2.6.8 and 6.1.1.4'
Bi Bi -4.1750 7.4800 'International Tables Vol C Tables 4.2.6.8 and 6.1.1.4'
N N 0.0250 0.0140 'International Tables Vol C Tables 4.2.6.8 and 6.1.1.4'
O O 0.0410 0.0250 'International Tables Vol C Tables 4.2.6.8 and 6.1.1.4'
Ti Ti 0.3610 1.4660 'International Tables Vol C Tables 4.2.6.8 and 6.1.1.4'

loop_
_geom_angle_atom_site_label_1
_geom_angle_atom_site_label_2
_geom_angle_atom_site_label_3
_geom_angle
_geom_angle_site_symmetry_1
_geom_angle_site_symmetry_3
_geom_angle_publ_flag
Bi05 Bi01 Bi08 65.153(14) . . ?
Bi05 Bi01 Bi0F 67.665(15) . . ?
Bi0F Bi01 Bi08 132.677(18) . . ?
O00O Bi01 Bi05 99.5(2) . . ?
O00O Bi01 Bi08 160.6(2) . . ?
O00O Bi01 Bi0F 32.9(2) . . ?
O00O Bi01 O00S 152.2(3) . . ?
O00O Bi01 O01B 63.1(3) . . ?
O00P Bi01 Bi05 96.8(2) 7_656 . ?
O00P Bi01 Bi08 88.5(2) 7_656 . ?
O00P Bi01 Bi0F 93.6(2) 7_656 . ?
O00P Bi01 O00O 81.5(3) 7_656 . ?
O00P Bi01 O00R 90.5(3) 7_656 . ?
O00P Bi01 O00S 75.4(3) 7_656 . ?
O00P Bi01 O00V 85.7(3) 7_656 . ?
O00P Bi01 O01B 73.7(3) 7_656 . ?
O00R Bi01 Bi05 34.6(2) . . ?
O00R Bi01 Bi08 98.9(2) . . ?
O00R Bi01 Bi0F 33.9(2) . . ?
O00R Bi01 O00O 64.9(3) . . ?
O00R Bi01 O00S 129.7(3) . . ?
O00R Bi01 O00V 66.2(3) . . ?
O00R Bi01 O01B 127.2(3) . . ?
O00S Bi01 Bi05 98.46(19) . . ?
O00S Bi01 Bi08 34.43(19) . . ?
O00S Bi01 Bi0F 161.5(2) . . ?
O00S Bi01 O01B 95.2(3) . . ?
O00V Bi01 Bi05 33.7(2) . . ?
O00V Bi01 Bi08 32.9(2) . . ?
O00V Bi01 Bi0F 100.1(2) . . ?
O00V Bi01 O00O 129.1(3) . . ?
O00V Bi01 O00S 64.8(3) . . ?
O00V Bi01 O01B 154.7(3) . . ?
O01B Bi01 Bi05 160.8(2) . . ?
O01B Bi01 Bi08 129.6(2) . . ?
O01B Bi01 Bi0F 95.8(2) . . ?
Bi09 Bi02 Bi03 67.346(14) 7_656 . ?
O Bi02 Bi03 94.0(2) . . ?
O Bi02 Bi09 94.3(3) . 7_656 ?
O Bi02 O0AA 73.2(3) . . ?
O Bi02 O012 79.5(3) . . ?
O Bi02 O1AA 83.2(3) . . ?
O Bi02 O015 91.1(3) . . ?
O0AA Bi02 Bi03 146.92(18) . . ?
O0AA Bi02 Bi09 142.11(18) . 7_656 ?
O012 Bi02 Bi03 37.0(2) . . ?
O012 Bi02 Bi09 102.3(2) . 7_656 ?
O012 Bi02 O0AA 110.0(3) . . ?
O1AA Bi02 Bi03 101.9(2) . . ?
O1AA Bi02 Bi09 35.7(2) . 7_656 ?
O1AA Bi02 O0AA 106.5(3) . . ?
O1AA Bi02 O012 132.6(3) . . ?
O015 Bi02 Bi03 32.6(2) . . ?
O015 Bi02 Bi09 35.1(2) . 7_656 ?
O015 Bi02 O0AA 164.2(3) . . ?
O015 Bi02 O012 67.3(3) . . ?
O015 Bi02 O1AA 69.3(3) . . ?
O012 Bi03 Bi02 42.0(2) . . ?
O012 Bi03 O01C 136.8(3) . 7_656 ?
O014 Bi03 Bi02 97.5(3) . . ?
O014 Bi03 O012 84.1(4) . . ?
O014 Bi03 O015 90.8(3) . . ?
O014 Bi03 O01C 87.1(4) . 7_656 ?
O015 Bi03 Bi02 33.6(3) . . ?
O015 Bi03 O012 73.1(3) . . ?
O015 Bi03 O01C 64.7(3) . 7_656 ?
O01C Bi03 Bi02 98.0(2) 7_656 . ?
Bi0E Bi04 Bi07 131.419(19) . 7_656 ?
Bi0H Bi04 Bi07 64.168(14) . 7_656 ?
Bi0H Bi04 Bi0E 67.252(15) . . ?
O00X Bi04 Bi07 98.1(2) . 7_656 ?
O00X Bi04 Bi0E 33.6(2) . . ?
O00X Bi04 Bi0H 34.3(2) . . ?
O00X Bi04 O014 130.4(3) . 7_656 ?
O00X Bi04 O016 64.4(3) . . ?
O2AA Bi04 Bi07 88.7(2) 7_656 7_656 ?
O2AA Bi04 Bi0E 96.1(2) 7_656 . ?
O2AA Bi04 Bi0H 95.8(2) 7_656 . ?
O2AA Bi04 O00X 91.9(3) 7_656 . ?
O2AA Bi04 O014 75.3(3) 7_656 7_656 ?
O2AA Bi04 O016 79.5(3) 7_656 . ?
O2AA Bi04 O01A 87.3(3) 7_656 7_656 ?
O014 Bi04 Bi07 35.49(18) 7_656 7_656 ?
O014 Bi04 Bi0E 162.79(19) 7_656 . ?
O014 Bi04 Bi0H 98.37(18) 7_656 . ?
O016 Bi04 Bi07 158.2(2) . 7_656 ?
O016 Bi04 Bi0E 34.2(2) . . ?
O016 Bi04 Bi0H 98.6(2) . . ?
O016 Bi04 O014 150.8(3) . 7_656 ?
O01A Bi04 Bi07 31.6(2) 7_656 7_656 ?
O01A Bi04 Bi0E 100.2(2) 7_656 . ?
O01A Bi04 Bi0H 33.3(2) 7_656 . ?
O01A Bi04 O00X 66.6(3) 7_656 . ?
O01A Bi04 O014 65.0(3) 7_656 7_656 ?
O01A Bi04 O016 128.5(3) 7_656 . ?
O00R Bi05 Bi01 37.2(3) . . ?
O00R Bi05 O1AA 88.6(3) . 7_656 ?
O00R Bi05 O01X 107.2(3) . . ?
O00R Bi05 O19 84.0(4) . . ?
O00V Bi05 Bi01 37.5(2) . . ?
O00V Bi05 O00R 72.3(3) . . ?
O00V Bi05 O1AA 84.7(3) . 7_656 ?
O00V Bi05 O01X 78.8(4) . . ?
O00V Bi05 O19 148.5(4) . . ?
O1AA Bi05 Bi01 96.0(2) 7_656 . ?
O1AA Bi05 O01X 152.1(4) 7_656 . ?
O1AA Bi05 O19 74.2(3) 7_656 . ?
O01X Bi05 Bi01 84.4(2) . . ?
O01X Bi05 O19 129.1(4) . . ?
O19 Bi05 Bi01 121.1(3) . . ?
O00U Bi06 Bi0G 43.5(2) . . ?
O00U Bi06 O01G 142.5(4) . . ?
O00U Bi06 O028 96.7(4) . . ?
O016 Bi06 Bi0G 62.6(2) . . ?
O016 Bi06 O00U 74.7(3) . . ?
O016 Bi06 O01G 70.7(4) . . ?
O016 Bi06 O028 157.6(4) . . ?
O017 Bi06 Bi0G 44.5(3) . . ?
O017 Bi06 O00U 84.4(3) . . ?
O017 Bi06 O016 85.1(4) . . ?
O017 Bi06 O01G 78.6(4) . . ?
O017 Bi06 O028 73.3(3) . . ?
O01G Bi06 Bi0G 105.5(3) . . ?
O01G Bi06 O028 109.8(4) . . ?
O028 Bi06 Bi0G 96.8(3) . . ?
O014 Bi07 Bi04 44.0(2) . 7_656 ?
O014 Bi07 O01L 142.1(3) . . ?
O01A Bi07 Bi04 33.5(2) . 7_656 ?
O01A Bi07 O014 75.1(3) . . ?
O01A Bi07 O01L 68.1(3) . . ?
O01B Bi07 Bi04 96.8(3) . 7_656 ?
O01B Bi07 O014 85.4(4) . . ?
O01B Bi07 O01A 88.7(4) . . ?
O01B Bi07 O01L 85.5(4) . . ?
O01L Bi07 Bi04 101.1(2) . 7_656 ?
O00S Bi08 Bi01 44.2(3) . . ?
O00S Bi08 O0AA 86.2(3) . 7_656 ?
O00S Bi08 O00V 76.8(4) . . ?
O00S Bi08 O27 73.9(4) . . ?
O0AA Bi08 Bi01 98.4(2) 7_656 . ?
O0AA Bi08 O00V 88.2(3) 7_656 . ?
O0AA Bi08 O27 80.3(4) 7_656 . ?
O00V Bi08 Bi01 35.7(2) . . ?
O00V Bi08 O27 149.1(3) . . ?
O27 Bi08 Bi01 117.7(2) . . ?
O00U Bi09 Bi02 96.0(3) . 7_656 ?
O00U Bi09 O1AA 86.2(3) . 7_656 ?
O00U Bi09 O015 90.1(4) . 7_656 ?
O00U Bi09 O01C 88.5(3) . . ?
O00U Bi09 O19 90.5(4) . . ?
O1AA Bi09 Bi02 38.3(2) 7_656 7_656 ?
O1AA Bi09 O015 72.4(3) 7_656 7_656 ?
O1AA Bi09 O01C 135.3(3) 7_656 . ?
O1AA Bi09 O19 75.1(4) 7_656 . ?
O015 Bi09 Bi02 35.6(2) 7_656 7_656 ?
O015 Bi09 O01C 63.3(3) 7_656 . ?
O015 Bi09 O19 147.3(4) 7_656 . ?
O01C Bi09 Bi02 98.6(2) . 7_656 ?
O19 Bi09 Bi02 112.0(3) . 7_656 ?
O19 Bi09 O01C 149.3(3) . . ?
O00O Bi0A O00W 84.0(3) . . ?
O00O Bi0A O01B 75.3(3) . . ?
O00O Bi0A O02L 116.1(4) . . ?
O00O Bi0A O13 69.1(4) . . ?
O00O Bi0A O88 72.9(4) . . ?
O00O Bi0A O98 147.6(5) . . ?
O00W Bi0A O01B 83.6(4) . . ?
O00W Bi0A O02L 88.2(4) . . ?
O00W Bi0A O13 72.8(4) . . ?
O00W Bi0A O88 135.1(4) . . ?
O00W Bi0A O98 68.7(5) . . ?
O01B Bi0A O02L 165.2(3) . . ?
O01B Bi0A O13 138.8(3) . . ?
O01B Bi0A O88 124.5(4) . . ?
O01B Bi0A O98 84.3(5) . . ?
O02L Bi0A O88 69.5(4) . . ?
O13 Bi0A O02L 48.2(4) . . ?
O13 Bi0A O88 63.2(4) . . ?
O98 Bi0A O02L 81.2(4) . . ?
O98 Bi0A O13 116.0(5) . . ?
O98 Bi0A O88 139.2(5) . . ?
O0AA Bi0B Bi0I 100.1(2) . . ?
O0AA Bi0B O022 166.4(4) . . ?
O010 Bi0B Bi0I 40.7(3) . . ?
O010 Bi0B O0AA 90.0(3) . . ?
O010 Bi0B O022 91.9(4) . . ?
O011 Bi0B Bi0I 36.6(3) . . ?
O011 Bi0B O0AA 85.2(4) . . ?
O011 Bi0B O010 73.3(4) . . ?
O011 Bi0B O022 82.5(4) . . ?
O022 Bi0B Bi0I 73.1(3) . . ?
Bi0G Bi0C Bi0G 92.082(18) . 7_656 ?
Bi0G Bi0C Bi0J 61.740(16) . 7_656 ?
Bi0G Bi0C Bi0J 60.904(15) 7_656 . ?
Bi0G Bi0C Bi0J 61.276(16) . . ?
Bi0J Bi0C Bi0G 61.507(17) 7_656 7_656 ?
Bi0J Bi0C Bi0J 92.65(2) 7_656 . ?
O00N Bi0C Bi0G 99.3(2) . 7_656 ?
O00N Bi0C Bi0G 39.5(2) . . ?
O00N Bi0C Bi0J 98.9(2) . 7_656 ?
O00N Bi0C Bi0J 41.5(2) . . ?
O00N Bi0C O0AA 110.0(3) . . ?
O00N Bi0C O00Y 64.2(2) . . ?
O00N Bi0C O2AA 77.1(3) . 7_656 ?
O00P Bi0C Bi0G 101.0(2) . . ?
O00P Bi0C Bi0G 43.0(2) . 7_656 ?
O00P Bi0C Bi0J 101.6(2) . . ?
O00P Bi0C Bi0J 41.4(2) . 7_656 ?
O00P Bi0C O00N 131.0(3) . . ?
O00P Bi0C O0AA 109.6(3) . . ?
O00P Bi0C O00Y 66.9(2) . . ?
O00P Bi0C O2AA 80.4(3) . 7_656 ?
O Bi0C Bi0G 101.6(2) . . ?
O Bi0C Bi0G 42.5(2) . 7_656 ?
O Bi0C Bi0J 102.1(2) . 7_656 ?
O Bi0C Bi0J 42.2(2) . . ?
O Bi0C O00N 81.2(3) . . ?
O Bi0C O00P 82.2(3) . . ?
O Bi0C O0AA 75.2(3) . . ?
O Bi0C O00Y 67.1(2) . . ?
O Bi0C O2AA 131.5(3) . 7_656 ?
O0AA Bi0C Bi0G 148.23(19) . . ?
O0AA Bi0C Bi0G 104.5(2) . 7_656 ?
O0AA Bi0C Bi0J 103.3(2) . . ?
O0AA Bi0C Bi0J 150.00(19) . 7_656 ?
O00Y Bi0C Bi0G 46.308(12) . . ?
O00Y Bi0C Bi0G 45.774(12) . 7_656 ?
O00Y Bi0C Bi0J 46.791(15) . 7_656 ?
O00Y Bi0C Bi0J 45.855(14) . . ?
O00Y Bi0C O0AA 142.2(2) . . ?
O00Y Bi0C O2AA 64.4(2) . 7_656 ?
O2AA Bi0C Bi0G 39.75(19) 7_656 . ?
O2AA Bi0C Bi0G 99.5(2) 7_656 7_656 ?
O2AA Bi0C Bi0J 41.3(2) 7_656 7_656 ?
O2AA Bi0C Bi0J 98.49(19) 7_656 . ?
O2AA Bi0C O0AA 153.3(3) 7_656 . ?
O00W Bi0D Bi0I 40.5(2) . . ?
O00W Bi0D O011 72.9(3) . . ?
O00W Bi0D O01D 140.5(3) . . ?
O00W Bi0D O98 71.0(5) . . ?
O011 Bi0D Bi0I 39.3(3) . . ?
O011 Bi0D O01D 68.6(3) . . ?
O011 Bi0D O98 143.1(5) . . ?
O012 Bi0D Bi0I 101.9(2) . . ?
O012 Bi0D O00W 87.2(4) . . ?
O012 Bi0D O011 84.0(4) . . ?
O012 Bi0D O01D 80.0(3) . . ?
O012 Bi0D O98 86.4(5) . . ?
O01D Bi0D Bi0I 106.09(19) . . ?
O98 Bi0D Bi0I 109.4(4) . . ?
O98 Bi0D O01D 143.9(5) . . ?
O00X Bi0E Bi04 36.1(2) . . ?
O00X Bi0E O01G 139.6(4) . . ?
O010 Bi0E Bi04 99.8(2) . . ?
O010 Bi0E O00X 90.1(3) . . ?
O010 Bi0E O01G 80.6(3) . . ?
O016 Bi0E Bi04 39.8(2) . . ?
O016 Bi0E O00X 71.9(3) . . ?
O016 Bi0E O010 84.5(4) . . ?
O016 Bi0E O01G 68.1(3) . . ?
O01G Bi0E Bi04 106.8(2) . . ?
O00O Bi0F Bi01 37.3(2) . . ?
O00O Bi0F O00R 71.6(3) . . ?
O00O Bi0F O017 86.5(4) . . ?
O00O Bi0F O028 156.9(4) . . ?
O00O Bi0F O13 69.3(4) . . ?
O00R Bi0F Bi01 36.5(3) . . ?
O00R Bi0F O028 93.9(4) . . ?
O00R Bi0F O13 140.3(4) . . ?
O017 Bi0F Bi01 96.9(3) . . ?
O017 Bi0F O00R 89.1(4) . . ?
O017 Bi0F O028 75.1(4) . . ?
O017 Bi0F O13 82.4(4) . . ?
O028 Bi0F Bi01 130.4(3) . . ?
O028 Bi0F O13 120.6(4) . . ?
O13 Bi0F Bi01 106.1(3) . . ?
Bi0C Bi0G Bi06 101.054(18) . . ?
Bi0C Bi0G Bi06 171.02(2) 7_656 . ?
Bi0C Bi0G Bi0C 87.918(18) . 7_656 ?
Bi0C Bi0G Bi0J 59.214(15) . 7_656 ?
Bi0C Bi0G Bi0J 60.203(15) . . ?
Bi0C Bi0G Bi0J 59.959(16) 7_656 7_656 ?
Bi0C Bi0G Bi0J 58.897(15) 7_656 . ?
Bi0J Bi0G Bi06 125.534(19) . . ?
Bi0J Bi0G Bi06 125.11(2) 7_656 . ?
Bi0J Bi0G Bi0J 90.56(2) 7_656 . ?
O00N Bi0G Bi06 90.1(2) . . ?
O00N Bi0G Bi0C 41.6(2) . . ?
O00N Bi0G Bi0C 96.5(2) . 7_656 ?
O00N Bi0G Bi0J 40.3(2) . . ?
O00N Bi0G Bi0J 98.4(2) . 7_656 ?
O00N Bi0G O00P 78.8(3) . 7_656 ?
O00N Bi0G O 126.7(3) . 7_656 ?
O00N Bi0G O00U 121.8(3) . . ?
O00N Bi0G O00Y 64.0(2) . . ?
O00N Bi0G O017 72.4(3) . . ?
O00P Bi0G Bi06 137.81(18) 7_656 . ?
O00P Bi0G Bi0C 97.12(18) 7_656 . ?
O00P Bi0G Bi0C 38.98(19) 7_656 7_656 ?
O00P Bi0G Bi0J 96.89(18) 7_656 7_656 ?
O00P Bi0G Bi0J 40.35(19) 7_656 . ?
O00P Bi0G O00U 151.3(3) 7_656 . ?
O00P Bi0G O00Y 62.83(18) 7_656 . ?
O00P Bi0G O017 103.7(3) 7_656 . ?
O Bi0G Bi06 138.83(19) 7_656 . ?
O Bi0G Bi0C 97.54(19) 7_656 . ?
O Bi0G Bi0C 38.35(19) 7_656 7_656 ?
O Bi0G Bi0J 42.3(2) 7_656 7_656 ?
O Bi0G Bi0J 95.57(19) 7_656 . ?
O Bi0G O00P 74.5(3) 7_656 7_656 ?
O Bi0G O00U 102.2(3) 7_656 . ?
O Bi0G O00Y 62.84(19) 7_656 . ?
O Bi0G O017 158.6(3) 7_656 . ?
O00U Bi0G Bi06 36.64(19) . . ?
O00U Bi0G Bi0C 111.5(2) . . ?
O00U Bi0G Bi0C 139.62(19) . 7_656 ?
O00U Bi0G Bi0J 99.0(2) . 7_656 ?
O00U Bi0G Bi0J 161.39(19) . . ?
O00U Bi0G O00Y 141.7(2) . . ?
O00U Bi0G O017 68.8(3) . . ?
O00Y Bi0G Bi06 145.26(2) . . ?
O00Y Bi0G Bi0C 44.208(12) . . ?
O00Y Bi0G Bi0C 43.710(12) . 7_656 ?
O00Y Bi0G Bi0J 45.314(15) . 7_656 ?
O00Y Bi0G Bi0J 45.249(14) . . ?
O00Y Bi0G O017 136.0(2) . . ?
O2AA Bi0G Bi06 89.5(2) 7_656 . ?
O2AA Bi0G Bi0C 97.2(2) 7_656 7_656 ?
O2AA Bi0G Bi0C 44.7(2) 7_656 . ?
O2AA Bi0G Bi0J 38.8(2) 7_656 7_656 ?
O2AA Bi0G Bi0J 102.1(2) 7_656 . ?
O2AA Bi0G O00N 83.9(3) 7_656 . ?
O2AA Bi0G O00P 128.7(3) 7_656 7_656 ?
O2AA Bi0G O 78.5(3) 7_656 7_656 ?
O2AA Bi0G O00U 76.6(3) 7_656 . ?
O2AA Bi0G O00Y 66.2(2) 7_656 . ?
O2AA Bi0G O017 116.3(3) 7_656 . ?
O017 Bi0G Bi06 34.9(2) . . ?
O017 Bi0G Bi0C 142.5(2) . 7_656 ?
O017 Bi0G Bi0C 103.8(2) . . ?
O017 Bi0G Bi0J 155.1(2) . 7_656 ?
O017 Bi0G Bi0J 96.0(2) . . ?
O00S Bi0H Bi04 95.1(2) 7_656 . ?
O00S Bi0H O01L 86.6(3) 7_656 7_656 ?
O00S Bi0H O01Z 156.1(4) 7_656 . ?
O00X Bi0H Bi04 36.6(2) . . ?
O00X Bi0H O00S 89.7(4) . 7_656 ?
O00X Bi0H O01L 138.3(3) . 7_656 ?
O00X Bi0H O01Z 104.1(4) . . ?
O01A Bi0H Bi04 35.8(2) 7_656 . ?
O01A Bi0H O00S 87.6(3) 7_656 7_656 ?
O01A Bi0H O00X 71.2(3) 7_656 . ?
O01A Bi0H O01L 67.2(3) 7_656 7_656 ?
O01A Bi0H O01Z 78.8(4) 7_656 . ?
O01L Bi0H Bi04 102.5(2) 7_656 . ?
O01L Bi0H O01Z 70.0(4) 7_656 . ?
O01Z Bi0H Bi04 85.2(3) . . ?
Bi0D Bi0I Bi0B 67.714(15) . . ?
O00N Bi0I Bi0B 92.6(2) . . ?
O00N Bi0I Bi0D 95.2(2) . . ?
O00N Bi0I O00W 80.2(3) . . ?
O00N Bi0I O010 83.1(3) . . ?
O00N Bi0I O011 81.9(3) . . ?
O00N Bi0I O017 72.5(3) . . ?
O00N Bi0I O01R 148.0(3) . . ?
O00W Bi0I Bi0B 102.5(2) . . ?
O00W Bi0I Bi0D 37.4(2) . . ?
O00W Bi0I O010 133.3(3) . . ?
O00W Bi0I O017 107.2(3) . . ?
O00W Bi0I O01R 75.4(3) . . ?
O010 Bi0I Bi0B 35.3(2) . . ?
O010 Bi0I Bi0D 102.4(2) . . ?
O010 Bi0I O017 108.7(3) . . ?
O010 Bi0I O01R 98.8(3) . . ?
O011 Bi0I Bi0B 34.1(2) . . ?
O011 Bi0I Bi0D 37.7(2) . . ?
O011 Bi0I O00W 68.8(3) . . ?
O011 Bi0I O010 65.9(3) . . ?
O011 Bi0I O017 154.4(3) . . ?
O011 Bi0I O01R 70.2(3) . . ?
O017 Bi0I Bi0B 143.60(19) . . ?
O017 Bi0I Bi0D 144.55(19) . . ?
O01R Bi0I Bi0B 73.1(2) . . ?
O01R Bi0I Bi0D 53.0(2) . . ?
O01R Bi0I O017 134.6(3) . . ?
Bi0C Bi0J Bi0C 87.36(2) 7_656 . ?
Bi0C Bi0J Bi0G 59.044(16) 7_656 7_656 ?
Bi0C Bi0J Bi0G 58.522(17) . . ?
Bi0C Bi0J Bi0G 59.139(17) . 7_656 ?
Bi0C Bi0J Bi0G 59.595(17) 7_656 . ?
Bi0G Bi0J Bi0G 89.43(2) 7_656 . ?
O00N Bi0J Bi0C 94.8(2) . 7_656 ?
O00N Bi0J Bi0C 40.9(2) . . ?
O00N Bi0J Bi0G 97.1(2) . 7_656 ?
O00N Bi0J Bi0G 37.8(2) . . ?
O00N Bi0J O 76.5(3) . . ?
O00N Bi0J O00W 66.8(3) . . ?
O00N Bi0J O00Y 62.0(2) . . ?
O00N Bi0J O01B 115.2(3) . . ?
O00P Bi0J Bi0C 97.1(2) 7_656 . ?
O00P Bi0J Bi0C 39.14(19) 7_656 7_656 ?
O00P Bi0J Bi0G 42.1(2) 7_656 . ?
O00P Bi0J Bi0G 96.26(19) 7_656 7_656 ?
O00P Bi0J O00N 78.0(3) 7_656 . ?
O00P Bi0J O 125.8(3) 7_656 . ?
O00P Bi0J O00W 105.7(3) 7_656 . ?
O00P Bi0J O00Y 63.51(19) 7_656 . ?
O00P Bi0J O01B 73.0(3) 7_656 . ?
O Bi0J Bi0C 37.88(19) . . ?
O Bi0J Bi0C 97.13(19) . 7_656 ?
O Bi0J Bi0G 94.71(19) . . ?
O Bi0J Bi0G 42.0(2) . 7_656 ?
O Bi0J O00W 106.7(3) . . ?
O Bi0J O00Y 62.30(18) . . ?
O Bi0J O01B 160.8(3) . . ?
O00W Bi0J Bi0C 95.56(18) . . ?
O00W Bi0J Bi0C 144.57(19) . 7_656 ?
O00W Bi0J Bi0G 148.67(18) . 7_656 ?
O00W Bi0J Bi0G 92.09(19) . . ?
O00Y Bi0J Bi0C 43.251(14) . . ?
O00Y Bi0J Bi0C 44.105(14) . 7_656 ?
O00Y Bi0J Bi0G 44.749(14) . 7_656 ?
O00Y Bi0J Bi0G 44.685(15) . . ?
O00Y Bi0J O00W 128.78(19) . . ?
O2AA Bi0J Bi0C 95.0(2) . . ?
O2AA Bi0J Bi0C 44.8(2) . 7_656 ?
O2AA Bi0J Bi0G 37.4(2) . 7_656 ?
O2AA Bi0J Bi0G 100.9(2) . . ?
O2AA Bi0J O00N 126.7(3) . . ?
O2AA Bi0J O00P 81.6(3) . 7_656 ?
O2AA Bi0J O 76.9(3) . . ?
O2AA Bi0J O00W 166.3(3) . . ?
O2AA Bi0J O00Y 64.8(2) . . ?
O2AA Bi0J O01B 104.7(3) . . ?
O01B Bi0J Bi0C 156.0(2) . . ?
O01B Bi0J Bi0C 97.1(2) . 7_656 ?
O01B Bi0J Bi0G 103.7(2) . . ?
O01B Bi0J Bi0G 142.1(2) . 7_656 ?
O01B Bi0J O00W 67.4(3) . . ?
O01B Bi0J O00Y 136.1(2) . . ?
O01E Ti0K O018 83.0(4) . . ?
O01E Ti0K O01I 164.7(4) . . ?
O01E Ti0K O01Q 95.2(4) . . ?
O01I Ti0K O018 82.1(4) . . ?
O01Q Ti0K O018 89.9(4) . . ?
O01Q Ti0K O01I 88.1(4) . . ?
O01T Ti0K O018 96.7(4) . . ?
O01T Ti0K O01E 92.8(4) . . ?
O01T Ti0K O01I 85.7(4) . . ?
O01T Ti0K O01Q 170.2(4) . . ?
O01U Ti0K O018 174.4(4) . . ?
O01U Ti0K O01E 98.4(4) . . ?
O01U Ti0K O01I 96.8(4) . . ?
O01U Ti0K O01Q 84.6(4) . . ?
O01U Ti0K O01T 88.7(4) . . ?
O01F Ti0L O020 83.8(5) . . ?
O01O Ti0L O01F 87.8(4) . . ?
O01O Ti0L O020 79.6(4) . . ?
O01W Ti0L O01F 95.9(5) . . ?
O01W Ti0L O01O 163.2(5) . . ?
O01W Ti0L O020 84.5(4) . . ?
O01W Ti0L O021 91.4(5) . . ?
O01W Ti0L O026 99.4(5) . . ?
O021 Ti0L O01F 172.3(5) . . ?
O021 Ti0L O01O 86.0(4) . . ?
O021 Ti0L O020 99.6(5) . . ?
O021 Ti0L O026 91.6(5) . . ?
O026 Ti0L O01F 84.6(5) . . ?
O026 Ti0L O01O 97.3(4) . . ?
O026 Ti0L O020 168.1(5) . . ?
O01Y Ti0M O023 84.2(5) . . ?
O01Y Ti0M O086 84.2(5) . . ?
O023 Ti0M O086 83.3(5) . . ?
O02E Ti0M O01Y 98.8(5) . . ?
O02E Ti0M O023 86.2(4) . . ?
O02E Ti0M O02G 96.9(5) . . ?
O02E Ti0M O086 168.7(5) . . ?
O02G Ti0M O01Y 83.8(5) . . ?
O02G Ti0M O023 167.9(5) . . ?
O02G Ti0M O086 94.3(5) . . ?
O02H Ti0M O01Y 168.0(5) . . ?
O02H Ti0M O023 99.0(5) . . ?
O02H Ti0M O02E 92.9(5) . . ?
O02H Ti0M O02G 92.5(5) . . ?
O02H Ti0M O086 84.7(5) . . ?
Bi0C O00N Bi0J 97.6(3) . . ?
Bi0G O00N Bi0C 98.9(3) . . ?
Bi0G O00N Bi0J 101.9(3) . . ?
Bi0I O00N Bi0C 118.1(4) . . ?
Bi0I O00N Bi0G 122.0(4) . . ?
Bi0I O00N Bi0J 114.2(4) . . ?
Bi0A O00O Bi01 113.2(4) . . ?
Bi0F O00O Bi01 109.8(4) . . ?
Bi0F O00O Bi0A 125.8(4) . . ?
Bi01 O00P Bi0C 122.2(4) 7_656 . ?
Bi01 O00P Bi0G 116.4(3) 7_656 7_656 ?
Bi01 O00P Bi0J 118.5(4) 7_656 7_656 ?
Bi0C O00P Bi0G 98.0(3) . 7_656 ?
Bi0C O00P Bi0J 99.5(3) . 7_656 ?
Bi0J O00P Bi0G 97.6(3) 7_656 7_656 ?
Bi02 O Bi0C 120.3(4) . . ?
Bi02 O Bi0G 118.8(4) . 7_656 ?
Bi02 O Bi0J 118.3(4) . . ?
Bi0C O Bi0G 99.1(3) . 7_656 ?
Bi0C O Bi0J 99.9(3) . . ?
Bi0G O Bi0J 95.7(3) 7_656 . ?
Bi05 O00R Bi01 108.2(4) . . ?
Bi0F O00R Bi01 109.6(4) . . ?
Bi0F O00R Bi05 138.7(5) . . ?
Bi08 O00S Bi01 101.4(4) . . ?
Bi08 O00S Bi0H 120.5(4) . 7_656 ?
Bi0H O00S Bi01 124.7(4) 7_656 . ?
Bi08 O0AA Bi02 115.4(4) 7_656 . ?
Bi08 O0AA Bi0B 121.7(4) 7_656 . ?
Bi08 O0AA Bi0C 106.6(3) 7_656 . ?
Bi0B O0AA Bi02 109.1(3) . . ?
Bi0B O0AA Bi0C 108.0(3) . . ?
Bi0C O0AA Bi02 91.3(3) . . ?
Bi06 O00U Bi0G 99.8(3) . . ?
Bi09 O00U Bi06 126.3(4) . . ?
Bi09 O00U Bi0G 114.7(4) . . ?
Bi05 O00V Bi01 108.7(4) . . ?
Bi05 O00V Bi08 134.1(4) . . ?
Bi08 O00V Bi01 111.5(4) . . ?
Bi0A O00W Bi0I 122.1(4) . . ?
Bi0A O00W Bi0J 101.2(3) . . ?
Bi0D O00W Bi0A 123.8(4) . . ?
Bi0D O00W Bi0I 102.2(3) . . ?
Bi0D O00W Bi0J 104.9(4) . . ?
Bi0I O00W Bi0J 98.3(3) . . ?
Bi0E O00X Bi04 110.3(4) . . ?
Bi0E O00X Bi0H 137.8(5) . . ?
Bi0H O00X Bi04 109.1(4) . . ?
Bi0C O00Y Bi0C 180.0 . 7_656 ?
Bi0C O00Y Bi0G 89.484(16) 7_656 7_656 ?
Bi0C O00Y Bi0G 90.514(16) . 7_656 ?
Bi0C O00Y Bi0G 89.485(16) . . ?
Bi0C O00Y Bi0G 90.518(16) 7_656 . ?
Bi0C O00Y Bi0J 89.104(18) 7_656 . ?
Bi0C O00Y Bi0J 89.103(18) . 7_656 ?
Bi0C O00Y Bi0J 90.895(18) . . ?
Bi0C O00Y Bi0J 90.899(18) 7_656 7_656 ?
Bi0G O00Y Bi0G 180.0 . 7_656 ?
Bi0G O00Y Bi0J 90.065(18) . . ?
Bi0G O00Y Bi0J 89.937(18) 7_656 . ?
Bi0G O00Y Bi0J 89.936(18) . 7_656 ?
Bi0G O00Y Bi0J 90.062(18) 7_656 7_656 ?
Bi0J O00Y Bi0J 180.00(2) 7_656 . ?
Bi04 O2AA Bi0C 117.6(4) 7_656 7_656 ?
Bi04 O2AA Bi0G 118.2(4) 7_656 7_656 ?
Bi04 O2AA Bi0J 122.2(4) 7_656 . ?
Bi0G O2AA Bi0C 95.5(3) 7_656 7_656 ?
Bi0G O2AA Bi0J 103.8(3) 7_656 . ?
Bi0J O2AA Bi0C 94.0(3) . 7_656 ?
Bi0B O010 Bi0I 104.1(4) . . ?
Bi0E O010 Bi0B 131.4(5) . . ?
Bi0E O010 Bi0I 117.1(4) . . ?
Bi0B O011 Bi0D 131.7(4) . . ?
Bi0B O011 Bi0I 109.3(4) . . ?
Bi0D O011 Bi0I 103.0(4) . . ?
Bi03 O012 Bi02 101.1(3) . . ?
Bi0D O012 Bi02 119.5(4) . . ?
Bi0D O012 Bi03 127.1(4) . . ?
Bi05 O1AA Bi02 124.0(4) 7_656 . ?
Bi09 O1AA Bi02 106.0(3) 7_656 . ?
Bi09 O1AA Bi05 120.5(4) 7_656 7_656 ?
Bi03 O014 Bi04 125.2(4) . 7_656 ?
Bi03 O014 Bi07 123.9(4) . . ?
Bi07 O014 Bi04 100.5(3) . 7_656 ?
Bi03 O015 Bi02 113.7(4) . . ?
Bi03 O015 Bi09 135.5(5) . 7_656 ?
Bi09 O015 Bi02 109.3(4) 7_656 . ?
Bi06 O016 Bi04 115.1(4) . . ?
Bi0E O016 Bi04 106.0(4) . . ?
Bi0E O016 Bi06 121.9(4) . . ?
Bi06 O017 Bi0G 100.6(3) . . ?
Bi06 O017 Bi0I 112.4(4) . . ?
Bi0F O017 Bi06 123.1(4) . . ?
Bi0F O017 Bi0G 113.7(4) . . ?
Bi0F O017 Bi0I 109.9(4) . . ?
Bi0G O017 Bi0I 92.6(3) . . ?
C44 O018 Ti0K 133.7(8) . . ?
Bi07 O01A Bi04 114.9(4) . 7_656 ?
Bi0H O01A Bi04 110.9(4) 7_656 7_656 ?
Bi0H O01A Bi07 131.4(4) 7_656 . ?
Bi07 O01B Bi01 124.4(5) . . ?
Bi07 O01B Bi0A 123.4(4) . . ?
Bi07 O01B Bi0J 109.2(4) . . ?
Bi0A O01B Bi01 96.1(3) . . ?
Bi0A O01B Bi0J 104.9(4) . . ?
Bi0J O01B Bi01 93.8(3) . . ?
Bi03 O01C Bi09 96.0(3) 7_656 . ?
C54 O01C Bi03 140.4(9) . 7_656 ?
C54 O01C Bi09 121.8(9) . . ?
C44 O01D Bi0D 112.5(9) . . ?
C02Y O01E Ti0K 133.5(9) . . ?
C6AA O01F Ti0L 135.6(9) . . ?
Bi06 O01G Bi0E 87.7(3) . . ?
C94 O01G Bi06 104.4(10) . . ?
C94 O01G Bi0E 126.4(10) . . ?
C37 O01I Ti0K 130.1(9) . . ?
Bi07 O01L Bi0H 92.2(3) . 7_656 ?
C02M O01L Bi07 129.1(9) . . ?
C02M O01L Bi0H 138.0(9) . 7_656 ?
C02Z O01O Ti0L 130.5(10) . . ?
C03Z O01Q Ti0K 136.4(9) . . ?
C70 O01R Bi0I 129.7(10) . . ?
C02T O01T Ti0K 125.2(8) . . ?
C035 O01U Ti0K 135.4(9) . . ?
C030 O01W Ti0L 134.7(10) . . ?
C02Z O01X Bi05 131.6(11) . . ?
C54 O01Y Ti0M 135.1(10) . . ?
C03I O01Z Bi0H 133.2(12) . . ?
C02M O020 Ti0L 133.0(9) . . ?
C03A O021 Ti0L 128.5(11) . . ?
C70 O022 Bi0B 126.6(10) . . ?
C03I O023 Ti0M 133.1(10) . . ?
C95 O026 Ti0L 134.5(10) . . ?
Bi0F O028 Bi06 87.5(4) . . ?
C02F O028 Bi06 118.4(10) . . ?
C02F O028 Bi0F 118.8(10) . . ?
C03P O02E Ti0M 131.1(9) . . ?
O028 C02F C4CA 112.2(12) . . ?
O028 C02F O19 127.7(16) . . ?
O19 C02F C4CA 120.1(13) . . ?
C9BA O02G Ti0M 133.9(11) . . ?
C86 O02H Ti0M 133.3(12) . . ?
C03G N02I C73 121.3(13) . . ?
C03G N02I C93 119.7(14) . . ?
C73 N02I C93 119.0(13) . . ?
C69 O02L Bi0A 93.5(10) . . ?
O01L C02M O020 119.0(12) . . ?
O01L C02M C43 122.6(12) . . ?
O020 C02M C43 118.4(12) . . ?
C46 C02T O01T 121.3(13) . . ?
C46 C02T C66 121.6(15) . . ?
C66 C02T O01T 116.8(12) . . ?
O01K C02U N40 125.5(18) . . ?
O01M C02V N9CA 126.8(14) . . ?
O01E C02Y C57 120.6(13) . . ?
O01E C02Y C79 122.8(12) . . ?
C57 C02Y C79 116.4(13) . . ?
O01O C02Z C050 122.3(13) . . ?
O01X C02Z O01O 118.9(16) . . ?
O01X C02Z C050 118.5(13) . . ?
O01W C030 C43 121.8(12) . . ?
O01W C030 C74 120.0(14) . . ?
C74 C030 C43 118.1(14) . . ?
C55 C031 C9AA 119.7(16) . . ?
C55 C031 C6DA 121.5(16) . . ?
C9AA C031 C6DA 118.7(15) . . ?
O01U C035 C04B 118.7(13) . . ?
O01U C035 C04D 123.4(12) . . ?
C04D C035 C04B 117.8(14) . . ?
C2BA C038 C4CA 120.0 . . ?
O71 C038 C2BA 119.0(13) . . ?
O71 C038 C4CA 121.0(13) . . ?
C1BA C2BA C038 120.0 . . ?
C92 C1BA C2BA 120.0 . . ?
C1BA C92 C3BA 120.0 . . ?
C4CA C3BA C92 120.0 . . ?
C038 C4CA C02F 123.8(10) . . ?
C3BA C4CA C02F 116.2(10) . . ?
C3BA C4CA C038 120.0 . . ?
O021 C03A C04T 119.3(14) . . ?
O021 C03A C050 121.7(13) . . ?
C04T C03A C050 118.0(14) . . ?
O01H C03G N02I 127.3(15) . . ?
C85 C03H C95 120.1(14) . . ?
C85 C03H C6AA 119.7(15) . . ?
C95 C03H C6AA 120.2(14) . . ?
O01Z C03I O023 120.6(14) . . ?
O01Z C03I C057 122.3(15) . . ?
O023 C03I C057 116.9(13) . . ?
O025 C03K O086 123(3) . . ?
O025 C03K C7BA 120(3) . . ?
O086 C03K C7BA 117(2) . . ?
O02E C03P C04U 117.9(13) . . ?
O02E C03P C057 122.9(12) . . ?
C057 C03P C04U 119.3(14) . . ?
O02A C03S O98 123(2) . . ?
O02A C03S C42 124(2) . . ?
O98 C03S C42 114(2) . . ?
O01Q C03Z C04D 116.6(13) . . ?
O029 C03Z O01Q 123.2(14) . . ?
O029 C03Z C04D 120.2(13) . . ?
C99 C042 C050 119.5(14) . . ?
C04H C04B C035 122.4(16) . . ?
C035 C04D C03Z 121.9(12) . . ?
C035 C04D C04S 121.1(14) . . ?
C04S C04D C03Z 117.0(13) . . ?
C04P C04H C04B 119.6(14) . . ?
C04H C04P C04S 120.0(14) . . ?
C04P C04S C04D 119.0(15) . . ?
C06K C04T C03A 120.6(15) . . ?
C06G C04U C03P 120.4(15) . . ?
C03A C050 C02Z 120.3(12) . . ?
C042 C050 C02Z 120.6(12) . . ?
C042 C050 C03A 119.1(13) . . ?
C03P C057 C03I 123.9(14) . . ?
C03P C057 C05K 118.6(14) . . ?
C05K C057 C03I 117.5(14) . . ?
C065 C05K C057 121.3(17) . . ?
C06G C065 C05K 120.3(18) . . ?
C065 C06G C04U 120.1(16) . . ?
C04T C06K C99 121.8(16) . . ?
C03K O086 Ti0M 134.8(16) . . ?
Bi0A O13 Bi0F 86.6(3) . . ?
C69 O13 Bi0A 95.2(12) . . ?
C69 O13 Bi0F 138.0(10) . . ?
Bi09 O19 Bi05 87.2(3) . . ?
C02F O19 Bi05 129.1(10) . . ?
C02F O19 Bi09 130.7(10) . . ?
O019 C37 O01I 119.6(13) . . ?
O019 C37 C46 120.0(14) . . ?
O01I C37 C46 120.3(13) . . ?
C02U N40 C2AA 119.5(16) . . ?
C02U N40 C3AA 119.6(15) . . ?
C3AA N40 C2AA 120.9(15) . . ?
C030 C43 C02M 122.6(13) . . ?
C72 C43 C02M 119.5(12) . . ?
C72 C43 C030 117.8(13) . . ?
O018 C44 O01D 122.2(13) . . ?
O018 C44 C79 120.3(11) . . ?
O01D C44 C79 117.5(14) . . ?
C02T C46 C37 123.0(15) . . ?
C02T C46 C75 118.0(14) . . ?
C75 C46 C37 118.8(16) . . ?
C65 N48 C100 119.9(19) . . ?
C65 N48 C4BA 119.4(17) . . ?
C100 N48 C4BA 120.7(17) . . ?
C60 C49 C8BA 120.0(17) . . ?
C69 C52 C78 120.2(16) . . ?
C8DA C52 C69 121.8(15) . . ?
C8DA C52 C78 118.0(17) . . ?
O01C C54 O01Y 121.1(14) . . ?
O01C C54 C8BA 119.6(14) . . ?
O01Y C54 C8BA 119.2(13) . . ?
C77 C57 C02Y 121.9(14) . . ?
C85 C59 C76 117.6(18) . . ?
C49 C60 C80 119.6(17) . . ?
C90 C61 C68 120(2) . . ?
C76 C62 C95 121.9(18) . . ?
O01J C65 N48 121.4(19) . . ?
C02T C66 C0AA 118.5(16) . . ?
C70 C68 C61 117.7(17) . . ?
C2EA C68 C61 117.9(17) . . ?
C2EA C68 C70 124.4(18) . . ?
O02L C69 C52 118.0(14) . . ?
O13 C69 O02L 119.6(17) . . ?
O13 C69 C52 122.3(18) . . ?
O01R C70 C68 119.7(16) . . ?
O022 C70 O01R 120.0(15) . . ?
O022 C70 C68 120.2(17) . . ?
C5AA C72 C43 122.9(15) . . ?
C4AA C74 C030 122.3(16) . . ?
C82 C75 C46 120.9(17) . . ?
C62 C76 C59 118.7(15) . . ?
C57 C77 C1AA 120.9(13) . . ?
C7AA C78 C52 124(2) . . ?
C88 C80 C60 119.2(16) . . ?
C03H C85 C59 123.7(18) . . ?
C80 C88 C9BA 120.9(19) . . ?
C87 C90 C61 121(3) . . ?
O01G C94 O02P 123.0(15) . . ?
O01G C94 C58 118.0(15) . . ?
O02P C94 C58 119.0(15) . . ?
O026 C95 C03H 125.0(14) . . ?
O026 C95 C62 117.3(16) . . ?
C62 C95 C03H 117.7(17) . . ?
C58 C97 C4DA 120.0 . . ?
C97 C58 C94 117.2(12) . . ?
C108 C58 C94 122.8(12) . . ?
C108 C58 C97 120.0 . . ?
C58 C108 C96 120.0 . . ?
O8AA C108 C58 117.5(13) . . ?
O8AA C108 C96 122.4(13) . . ?
C8CA C96 C108 120.0 . . ?
C4DA C8CA C96 120.0 . . ?
C8CA C4DA C97 120.0 . . ?
C06K C99 C042 120.4(16) . . ?
C5BA C1AA C77 117.3(14) . . ?
C031 C55 O45 122.0(17) . . ?
C031 C55 C6BA 119(2) . . ?
O45 C55 C6BA 119(2) . . ?
C0BA C56 C9AA 119(2) . . ?
C56 C9AA C031 119.3(19) . . ?
C74 C4AA C5AA 122.1(18) . . ?
C6BA C0BA C56 123.5(19) . . ?
C75 C82 C0AA 118.9(18) . . ?
C82 C0AA C66 122.0(17) . . ?
C6AA O88 Bi0A 124.6(11) . . ?
O01F C6AA C03H 119.6(14) . . ?
O88 C6AA O01F 121.6(14) . . ?
O88 C6AA C03H 118.7(16) . . ?
C72 C5AA C4AA 116.2(18) . . ?
C78 C7AA C3DA 116(2) . . ?
C02Y C79 C44 119.0(13) . . ?
C5BA C79 C02Y 121.0(13) . . ?
C5BA C79 C44 119.8(12) . . ?
C1AA C5BA C79 122.2(14) . . ?
Bi0D O98 Bi0A 93.0(6) . . ?
C03S O98 Bi0A 131.0(15) . . ?
C03S O98 Bi0D 134.9(16) . . ?
C5CA C42 C03S 115.0(16) . . ?
C5CA C42 C6CA 120.0 . . ?
C6CA C42 C03S 124.9(17) . . ?
C42 C5CA C1EA 120.0 . . ?
C240 C1EA C5CA 120.0 . . ?
C7DA C240 C1EA 120.0 . . ?
C240 C7DA C6CA 120.0 . . ?
C7DA C6CA C42 120.0 . . ?
O2DA C6CA C42 113.4(15) . . ?
O2DA C6CA C7DA 126.5(15) . . ?
C87 C0CA C2EA 118(2) . . ?
C90 C87 C0CA 124(2) . . ?
O02G C9BA C88 115.8(17) . . ?
O02G C9BA C8BA 123.7(14) . . ?
C8BA C9BA C88 120.4(16) . . ?
C54 C8BA C49 118.4(14) . . ?
C9BA C8BA C49 119.6(14) . . ?
C9BA C8BA C54 122.0(14) . . ?
C152 C7BA C03K 114.1(17) . . ?
C152 C7BA C86 120.0 . . ?
C86 C7BA C03K 124.8(18) . . ?
C7CA C152 C7BA 120.0 . . ?
C152 C7CA C113 120.0 . . ?
C5DA C113 C7CA 120.0 . . ?
C113 C5DA C86 120.0 . . ?
O02H C86 C7BA 125.0(14) . . ?
O02H C86 C5DA 113.6(14) . . ?
C5DA C86 C7BA 120.0 . . ?
C0BA C6BA C55 119(2) . . ?
C02V N9CA C1DA 117.0(14) . . ?
C02V N9CA C0DA 120.9(17) . . ?
C0DA N9CA C1DA 122.0(18) . . ?
C6DA O27 Bi08 144.1(10) . . ?
C9CA C3DA C7AA 122(2) . . ?
O27 C6DA C031 117.2(16) . . ?
O27 C6DA O87 126.6(17) . . ?
O87 C6DA C031 116.1(14) . . ?
C9DA N51 C0EA 135(4) . . ?
C9DA N51 C98 115(4) . . ?
C0EA N51 C98 109(3) . . ?
N51 C9DA O01P 134(5) . . ?
C3DA C9CA C8DA 119.8(17) . . ?
O02O C8DA C52 123.8(16) . . ?
O02O C8DA C9CA 115.7(16) . . ?
C9CA C8DA C52 120.6(17) . . ?
O034 C2EA C68 120.1(17) . . ?
O034 C2EA C0CA 120.0(19) . . ?
C68 C2EA C0CA 120(2) . . ?

loop_
_geom_bond_atom_site_label_1
_geom_bond_atom_site_label_2
_geom_bond_distance
_geom_bond_site_symmetry_2
_geom_bond_publ_flag
Bi01 Bi05 3.5817(7) . ?
Bi01 Bi08 3.6766(7) . ?
Bi01 Bi0F 3.6134(7) . ?
Bi01 O00O 2.328(9) . ?
Bi01 O00P 2.109(8) 7_656 ?
Bi01 O00R 2.280(10) . ?
Bi01 O00S 2.613(10) . ?
Bi01 O00V 2.304(9) . ?
Bi01 O01B 2.740(10) . ?
Bi02 Bi03 3.6091(7) . ?
Bi02 Bi09 3.5404(7) 7_656 ?
Bi02 O 2.099(8) . ?
Bi02 O0AA 2.748(9) . ?
Bi02 O012 2.461(8) . ?
Bi02 O1AA 2.285(9) . ?
Bi02 O015 2.184(9) . ?
Bi03 O012 2.211(9) . ?
Bi03 O014 2.106(8) . ?
Bi03 O015 2.126(9) . ?
Bi03 O01C 2.640(10) 7_656 ?
Bi04 Bi07 3.6827(7) 7_656 ?
Bi04 Bi0E 3.5990(7) . ?
Bi04 Bi0H 3.5843(7) . ?
Bi04 O00X 2.260(9) . ?
Bi04 O2AA 2.114(9) 7_656 ?
Bi04 O014 2.601(9) 7_656 ?
Bi04 O016 2.397(8) . ?
Bi04 O01A 2.242(9) 7_656 ?
Bi05 O00R 2.142(8) . ?
Bi05 O00V 2.101(9) . ?
Bi05 O1AA 2.157(8) 7_656 ?
Bi05 O01X 2.629(11) . ?
Bi05 O19 2.727(12) . ?
Bi06 Bi0G 3.6730(7) . ?
Bi06 O00U 2.224(9) . ?
Bi06 O016 2.140(9) . ?
Bi06 O017 2.140(9) . ?
Bi06 O01G 2.603(11) . ?
Bi06 O028 2.748(12) . ?
Bi07 O014 2.175(8) . ?
Bi07 O01A 2.126(8) . ?
Bi07 O01B 2.097(10) . ?
Bi07 O01L 2.651(10) . ?
Bi08 O00S 2.121(9) . ?
Bi08 O0AA 2.126(9) 7_656 ?
Bi08 O00V 2.144(9) . ?
Bi08 O27 2.604(12) . ?
Bi09 O00U 2.090(9) . ?
Bi09 O1AA 2.147(8) 7_656 ?
Bi09 O015 2.157(9) 7_656 ?
Bi09 O01C 2.693(10) . ?
Bi09 O19 2.691(11) . ?
Bi0A O00O 2.131(8) . ?
Bi0A O00W 2.176(8) . ?
Bi0A O01B 2.247(10) . ?
Bi0A O02L 2.747(13) . ?
Bi0A O13 2.729(15) . ?
Bi0A O88 2.752(12) . ?
Bi0A O98 2.683(18) . ?
Bi0B Bi0I 3.5677(7) . ?
Bi0B O0AA 2.159(9) . ?
Bi0B O010 2.123(8) . ?
Bi0B O011 2.120(9) . ?
Bi0B O022 2.652(11) . ?
Bi0C Bi0G 3.5662(7) . ?
Bi0C Bi0G 3.5984(8) 7_656 ?
Bi0C Bi0J 3.6287(10) . ?
Bi0C Bi0J 3.5724(9) 7_656 ?
Bi0C O00N 2.397(8) . ?
Bi0C O00P 2.286(8) . ?
Bi0C O 2.261(8) . ?
Bi0C O0AA 2.539(9) . ?
Bi0C O00Y 2.4867(6) . ?
Bi0C O2AA 2.521(9) 7_656 ?
Bi0D Bi0I 3.4668(7) . ?
Bi0D O00W 2.152(9) . ?
Bi0D O011 2.175(9) . ?
Bi0D O012 2.056(8) . ?
Bi0D O01D 2.720(11) . ?
Bi0D O98 2.584(18) . ?
Bi0E O00X 2.125(9) . ?
Bi0E O010 2.116(9) . ?
Bi0E O016 2.106(9) . ?
Bi0E O01G 2.750(12) . ?
Bi0F O00O 2.086(9) . ?
Bi0F O00R 2.140(9) . ?
Bi0F O017 2.127(9) . ?
Bi0F O028 2.675(12) . ?
Bi0F O13 2.746(12) . ?
Bi0G Bi0J 3.6670(10) . ?
Bi0G Bi0J 3.6628(9) 7_656 ?
Bi0G O00N 2.296(8) . ?
Bi0G O00P 2.478(9) 7_656 ?
Bi0G O 2.463(9) 7_656 ?
Bi0G O00U 2.568(9) . ?
Bi0G O00Y 2.5787(5) . ?
Bi0G O2AA 2.291(8) 7_656 ?
Bi0G O017 2.618(10) . ?
Bi0H O00S 2.143(10) 7_656 ?
Bi0H O00X 2.139(9) . ?
Bi0H O01A 2.109(9) 7_656 ?
Bi0H O01L 2.705(10) 7_656 ?
Bi0H O01Z 2.729(12) . ?
Bi0I O00N 2.127(9) . ?
Bi0I O00W 2.302(9) . ?
Bi0I O010 2.397(9) . ?
Bi0I O011 2.254(10) . ?
Bi0I O017 2.732(9) . ?
Bi0I O01R 2.693(10) . ?
Bi0J O00N 2.425(9) . ?
Bi0J O00P 2.395(8) 7_656 ?
Bi0J O 2.476(8) . ?
Bi0J O00W 2.744(9) . ?
Bi0J O00Y 2.6042(8) . ?
Bi0J O2AA 2.362(10) . ?
Bi0J O01B 2.562(10) . ?
Ti0K O018 2.036(9) . ?
Ti0K O01E 1.898(10) . ?
Ti0K O01I 2.016(9) . ?
Ti0K O01Q 1.968(10) . ?
Ti0K O01T 1.890(10) . ?
Ti0K O01U 1.880(10) . ?
Ti0L O01F 2.011(12) . ?
Ti0L O01O 1.999(10) . ?
Ti0L O01W 1.875(10) . ?
Ti0L O020 2.037(11) . ?
Ti0L O021 1.880(12) . ?
Ti0L O026 1.908(11) . ?
Ti0M O01Y 1.990(13) . ?
Ti0M O023 2.002(11) . ?
Ti0M O02E 1.890(11) . ?
Ti0M O02G 1.895(11) . ?
Ti0M O02H 1.884(12) . ?
Ti0M O086 2.041(13) . ?
O018 C44 1.261(18) . ?
O019 C37 1.274(17) . ?
O01C C54 1.247(17) . ?
O01D C44 1.267(16) . ?
O01E C02Y 1.313(17) . ?
O01F C6AA 1.29(2) . ?
O01G C94 1.214(18) . ?
O01H C03G 1.201(16) . ?
O01I C37 1.287(18) . ?
O01J C65 1.22(2) . ?
O01K C02U 1.217(19) . ?
O01L C02M 1.247(16) . ?
O01M C02V 1.207(18) . ?
O01O C02Z 1.297(17) . ?
O01P C9DA 1.25(4) . ?
O01Q C03Z 1.300(17) . ?
O01R C70 1.29(2) . ?
O01T C02T 1.375(17) . ?
O01U C035 1.320(17) . ?
O01W C030 1.319(18) . ?
O01X C02Z 1.261(19) . ?
O01Y C54 1.291(18) . ?
O01Z C03I 1.195(19) . ?
O020 C02M 1.310(17) . ?
O021 C03A 1.351(18) . ?
O022 C70 1.27(2) . ?
O023 C03I 1.309(19) . ?
O025 C03K 1.20(3) . ?
O026 C95 1.31(2) . ?
O028 C02F 1.226(17) . ?
O029 C03Z 1.234(18) . ?
O02A C03S 1.21(3) . ?
O02E C03P 1.306(18) . ?
C02F C4CA 1.537(18) . ?
C02F O19 1.268(16) . ?
O02G C9BA 1.345(19) . ?
O02H C86 1.262(18) . ?
N02I C03G 1.308(19) . ?
N02I C73 1.39(2) . ?
N02I C93 1.452(19) . ?
O02L C69 1.31(2) . ?
C02M C43 1.450(19) . ?
O02O C8DA 1.36(2) . ?
O02P C94 1.26(2) . ?
C02T C46 1.37(2) . ?
C02T C66 1.38(2) . ?
C02U N40 1.34(2) . ?
C02V N9CA 1.32(2) . ?
C02Y C57 1.40(2) . ?
C02Y C79 1.424(19) . ?
C02Z C050 1.45(2) . ?
C030 C43 1.423(19) . ?
C030 C74 1.394(19) . ?
C031 C55 1.35(3) . ?
C031 C9AA 1.40(3) . ?
C031 C6DA 1.53(2) . ?
O034 C2EA 1.30(2) . ?
C035 C04B 1.394(18) . ?
C035 C04D 1.38(2) . ?
C038 C2BA 1.3900 . ?
C038 C4CA 1.3900 . ?
C038 O71 1.30(2) . ?
C2BA C1BA 1.3900 . ?
C1BA C92 1.3900 . ?
C92 C3BA 1.3900 . ?
C3BA C4CA 1.3900 . ?
C03A C04T 1.39(2) . ?
C03A C050 1.429(18) . ?
C03H C85 1.34(2) . ?
C03H C95 1.42(2) . ?
C03H C6AA 1.498(19) . ?
C03I C057 1.50(2) . ?
C03K O086 1.28(3) . ?
C03K C7BA 1.44(3) . ?
C03P C04U 1.403(19) . ?
C03P C057 1.39(2) . ?
C03S O98 1.26(3) . ?
C03S C42 1.44(2) . ?
C03Z C04D 1.51(2) . ?
C042 C050 1.407(19) . ?
C042 C99 1.38(2) . ?
C04B C04H 1.39(2) . ?
C04D C04S 1.425(19) . ?
C04H C04P 1.38(2) . ?
C04P C04S 1.40(2) . ?
C04T C06K 1.35(2) . ?
C04U C06G 1.40(2) . ?
C057 C05K 1.40(2) . ?
C05K C065 1.39(3) . ?
C065 C06G 1.35(3) . ?
C06K C99 1.36(2) . ?
O13 C69 1.277(19) . ?
C37 C46 1.48(2) . ?
N40 C2AA 1.47(2) . ?
N40 C3AA 1.45(2) . ?
C43 C72 1.40(2) . ?
C44 C79 1.512(19) . ?
C46 C75 1.44(2) . ?
N48 C65 1.40(2) . ?
N48 C100 1.43(3) . ?
N48 C4BA 1.48(3) . ?
C49 C60 1.37(2) . ?
C49 C8BA 1.45(2) . ?
C52 C69 1.41(2) . ?
C52 C78 1.43(2) . ?
C52 C8DA 1.39(2) . ?
C54 C8BA 1.44(2) . ?
C57 C77 1.36(2) . ?
C59 C76 1.45(3) . ?
C59 C85 1.36(2) . ?
C60 C80 1.45(3) . ?
C61 C68 1.47(3) . ?
C61 C90 1.36(3) . ?
C62 C76 1.37(3) . ?
C62 C95 1.40(2) . ?
C66 C0AA 1.39(3) . ?
C68 C70 1.43(2) . ?
C68 C2EA 1.40(2) . ?
C72 C5AA 1.40(2) . ?
C74 C4AA 1.33(3) . ?
C75 C82 1.35(2) . ?
C77 C1AA 1.43(2) . ?
C78 C7AA 1.30(3) . ?
C80 C88 1.37(3) . ?
C88 C9BA 1.41(2) . ?
C90 C87 1.36(4) . ?
C94 C58 1.536(18) . ?
C97 C58 1.3900 . ?
C97 C4DA 1.3900 . ?
C58 C108 1.3900 . ?
C108 C96 1.3900 . ?
C108 O8AA 1.38(2) . ?
C96 C8CA 1.3900 . ?
C8CA C4DA 1.3900 . ?
C1AA C5BA 1.362(19) . ?
O45 C55 1.36(3) . ?
C55 C6BA 1.46(3) . ?
C56 C9AA 1.39(3) . ?
C56 C0BA 1.36(3) . ?
C4AA C5AA 1.40(3) . ?
C0BA C6BA 1.28(3) . ?
C82 C0AA 1.38(3) . ?
O88 C6AA 1.216(19) . ?
C7AA C3DA 1.49(3) . ?
C79 C5BA 1.372(19) . ?
C42 C5CA 1.3900 . ?
C42 C6CA 1.3900 . ?
C5CA C1EA 1.3900 . ?
C1EA C240 1.3900 . ?
C240 C7DA 1.3900 . ?
C7DA C6CA 1.3900 . ?
C6CA O2DA 1.37(3) . ?
C0CA C87 1.36(4) . ?
C0CA C2EA 1.44(3) . ?
C9BA C8BA 1.37(2) . ?
C7BA C152 1.3900 . ?
C7BA C86 1.3900 . ?
C152 C7CA 1.3900 . ?
C7CA C113 1.3900 . ?
C113 C5DA 1.3900 . ?
C5DA C86 1.3900 . ?
C1DA N9CA 1.52(2) . ?
N9CA C0DA 1.43(2) . ?
O27 C6DA 1.243(18) . ?
C3DA C9CA 1.35(3) . ?
O87 C6DA 1.27(2) . ?
N51 C9DA 1.19(4) . ?
N51 C0EA 1.49(4) . ?
N51 C98 1.64(5) . ?
C9CA C8DA 1.38(3) . ?

loop_
_smtbx_masks_void_nr
_smtbx_masks_void_average_x
_smtbx_masks_void_average_y
_smtbx_masks_void_average_z
_smtbx_masks_void_volume
_smtbx_masks_void_count_electrons
_smtbx_masks_void_content
1 -0.980 -0.808 0.643 11569.4 1437.5 ?
2 0.219 0.083 0.781 9.4 0.0 ?
3 0.219 0.917 0.281 9.4 0.0 ?
4 0.281 0.417 0.219 9.4 0.0 ?
5 0.281 0.583 0.719 9.4 0.0 ?
6 0.719 0.417 0.281 9.4 0.0 ?
7 0.719 0.583 0.781 9.4 0.0 ?
8 0.781 0.083 0.719 9.4 0.0 ?
9 0.781 0.917 0.219 9.4 0.0 ?
